data_1570558
loop_
_publ_author_name
'Ruan, Lan'
'Luo, Wanhua'
'Zhang, Haifan'
'Liu, Peng'
'Shi, Yong'
'An, Peng'

_publ_section_title
;
 Cycl[2,2,4]azine-embedded non-alternant nanographenes containing fused
 antiaromatic azepine ring.
;
_journal_issue 4
_journal_name_full 'Chemical science'
_journal_page_first 1511
_journal_page_last 1519
_journal_paper_doi 10.1039/d3sc05515a
_journal_volume 15
_journal_year 2024
_chemical_formula_moiety '2(C64 H51 N), C53.81 H42.43 N, 0.5(C6 H12), 0.19(C H3) '
_chemical_formula_sum 'C185 H151 N3'
_chemical_formula_weight 2416.08
_space_group_crystal_system triclinic
_space_group_IT_number 2
_space_group_name_Hall '-P 1'
_space_group_name_H-M_alt 'P -1'
_atom_sites_solution_hydrogens geom
_audit_creation_date 2022-09-09
_audit_creation_method
;
Olex2 1.5
(compiled 2021.12.09 svn.r5202d8cf for OlexSys, GUI svn.r6439)
;
_audit_update_record
;
2023-10-14 deposited with the CCDC.	2023-12-14 downloaded from the CCDC.
;
_cell_angle_alpha 96.234(4)
_cell_angle_beta 92.497(4)
_cell_angle_gamma 101.357(4)
_cell_formula_units_Z 2
_cell_length_a 11.1406(8)
_cell_length_b 16.2422(11)
_cell_length_c 35.820(3)
_cell_measurement_reflns_used 9147
_cell_measurement_temperature 100.00
_cell_measurement_theta_max 70.25
_cell_measurement_theta_min 2.80
_cell_volume 6303.0(8)
_computing_molecular_graphics 'Olex2 1.5 (Dolomanov et al., 2009)'
_computing_publication_material 'Olex2 1.5 (Dolomanov et al., 2009)'
_computing_structure_refinement 'XL  (Sheldrick, 2008)'
_diffrn_ambient_temperature 100.00
_diffrn_measured_fraction_theta_full 0.992
_diffrn_measured_fraction_theta_max 0.977
_diffrn_measurement_device_type 'Bruker APEX-II CCD'
_diffrn_measurement_method '\f and \w scans'
_diffrn_radiation_type CuK\a
_diffrn_radiation_wavelength 1.54178
_diffrn_reflns_av_R_equivalents 0.0321
_diffrn_reflns_av_unetI/netI 0.0535
_diffrn_reflns_Laue_measured_fraction_full 0.992
_diffrn_reflns_Laue_measured_fraction_max 0.977
_diffrn_reflns_limit_h_max 13
_diffrn_reflns_limit_h_min -12
_diffrn_reflns_limit_k_max 19
_diffrn_reflns_limit_k_min -19
_diffrn_reflns_limit_l_max 43
_diffrn_reflns_limit_l_min -43
_diffrn_reflns_number 44511
_diffrn_reflns_point_group_measured_fraction_full 0.992
_diffrn_reflns_point_group_measured_fraction_max 0.977
_diffrn_reflns_theta_full 67.679
_diffrn_reflns_theta_max 70.702
_diffrn_reflns_theta_min 2.795
_diffrn_source_current 1.1
_diffrn_source_power 0.05500000000000001
_diffrn_source_voltage 50.0
_diffrn_standards_number 0
_exptl_absorpt_coefficient_mu 0.547
_exptl_absorpt_correction_type none
_exptl_absorpt_process_details
;
 TWINABS-2012/1 (Bruker,2012) was used for absorption correction.
 
For component 1:
 wR2(int) was 0.1198 before and 0.0714 after correction.
 
For component 2:
 wR2(int) was 0.1669 before and 0.0739 after correction.
 The Ratio of minimum to maximum transmission is 0.80.

Final HKLF 4 output contains 176018 reflections, Rint = 0.0787
 (82826 with I > 3sig(I), Rint = 0.0567)
;
_exptl_crystal_colour yellow
_exptl_crystal_colour_primary yellow
_exptl_crystal_density_diffrn 1.273
_exptl_crystal_description block
_exptl_crystal_F_000 2564
_exptl_crystal_size_max 0.38
_exptl_crystal_size_mid 0.1
_exptl_crystal_size_min 0.06
_refine_diff_density_max 0.620
_refine_diff_density_min -0.467
_refine_diff_density_rms 0.064
_refine_ls_extinction_coef 0.00026(5)
_refine_ls_extinction_expression Fc^*^=kFc[1+0.001xFc^2^\l^3^/sin(2\q)]^-1/4^
_refine_ls_extinction_method 'SHELXL-2014/7 (Sheldrick 2014'
_refine_ls_goodness_of_fit_ref 1.073
_refine_ls_hydrogen_treatment constr
_refine_ls_matrix_type full
_refine_ls_number_parameters 1758
_refine_ls_number_reflns 23700
_refine_ls_number_restraints 36
_refine_ls_restrained_S_all 1.082
_refine_ls_R_factor_all 0.0951
_refine_ls_R_factor_gt 0.0705
_refine_ls_shift/su_max 0.000
_refine_ls_shift/su_mean 0.000
_refine_ls_structure_factor_coef Fsqd
_refine_ls_weighting_details 'w=1/[\s^2^(Fo^2^)+(0.1211P)^2^+2.0848P] where P=(Fo^2^+2Fc^2^)/3'
_refine_ls_weighting_scheme calc
_refine_ls_wR_factor_gt 0.1929
_refine_ls_wR_factor_ref 0.2109
_reflns_Friedel_coverage 0.000
_reflns_number_gt 17330
_reflns_number_total 23700
_reflns_threshold_expression 'I > 2\s(I)'
_cod_data_source_file d3sc05515a2.cif
_cod_data_source_block 4
_cod_depositor_comments 'Adding full bibliography for 1570558.cif.'
_cod_database_code 1570558
_shelx_shelxl_version_number 2014/7
_shelx_space_group_comment
;
The symmetry employed for this shelxl refinement is uniquely defined
by the following loop, which should always be used as a source of
symmetry information in preference to the above space-group names.
They are only intended as comments.
;
_shelx_estimated_absorpt_t_max 0.968
_shelx_estimated_absorpt_t_min 0.819
_olex2_refinement_description
;
1. Fixed Uiso
 At 1.2 times of:
  All C(H) groups, All C(H,H) groups
 At 1.5 times of:
  All C(H,H,H) groups
2. Uiso/Uaniso restraints and constraints
Uanis(C110) \\sim Ueq, Uanis(C191) \\sim Ueq, Uanis(C192) \\sim Ueq: with sigma
of 0.01 and sigma for terminal atoms of 0.005
3. Rigid body (RIGU) restrains
 C118, C1A, C65A, C104
 with sigma for 1-2 distances of 0.0005 and sigma for 1-3 distances of 0.0001
4. Others
 Sof(C118)=Sof(H11M)=Sof(H11N)=Sof(H11O)=Sof(C65A)=Sof(H65D)=Sof(H65E)=
 Sof(H65F)=Sof(C1A)=Sof(H1AA)=Sof(H1AB)=Sof(H1AC)=1-FVAR(1)
 Sof(C65)=Sof(H65A)=Sof(H65B)=Sof(H65C)=Sof(C109)=Sof(H10A)=Sof(H10B)=
 Sof(H10C)=Sof(C110)=Sof(H11J)=Sof(H11K)=Sof(H11L)=FVAR(1)
5.a Secondary CH2 refined with riding coordinates:
 C96(H96A,H96B), C102(H10D,H10E), C111(H11P,H11Q)
5.b Aromatic/amide H refined with riding coordinates:
 C90(H90), C148(H148), C166(H166), C22(H22), C112(H112), C155(H155), C16(H16),
 C19(H19), C106(H106), C95(H95), C113(H113), C107(H107), C141(H141), C41(H41),
 C50(H50), C13(H13), C88(H88), C174(H174), C103(H103), C29(H29), C144(H144),
 C54(H54), C97(H97), C146(H146), C26(H26), C145(H145), C80(H80), C1(H1),
 C178(H178), C81(H81), C17(H17), C151(H151), C92(H92), C37(H37), C158(H158),
 C153(H153), C89(H89), C82(H82), C24(H24), C85(H85), C170(H170), C77(H77),
 C183(H183), C179(H179), C49(H49), C45(H45)
5.c Idealised Me refined as rotating group:
 C175(H17A,H17B,H17C), C51(H51A,H51B,H51C), C114(H11A,H11B,H11C), C52(H52A,
 H52B,H52C), C120(H12A,H12B,H12C), C115(H11D,H11E,H11F), C121(H12D,H12E,H12F),
 C122(H12G,H12H,H12I), C176(H17D,H17E,H17F), C177(H17G,H17H,H17I), C53(H53A,
 H53B,H53C), C187(H18A,H18B,H18C), C188(H18D,H18E,H18F), C116(H11G,H11H,H11I),
 C189(H18G,H18H,H18I), C46(H46A,H46B,H46C), C62(H62A,H62B,H62C), C63(H63A,H63B,
 H63C), C47(H47A,H47B,H47C), C180(H18J,H18K,H18L), C59(H59A,H59B,H59C),
 C64(H64A,H64B,H64C), C48(H48A,H48B,H48C), C60(H60A,H60B,H60C), C61(H61A,H61B,
 H61C), C181(H18M,H18N,H18O), C182(H18P,H18Q,H18R), C65(H65A,H65B,H65C),
 C109(H10A,H10B,H10C), C110(H11J,H11K,H11L), C190(H19A,H19B,H19C), C191(H19D,
 H19E,H19F), C192(H19G,H19H,H19I), C118(H11M,H11N,H11O), C65A(H65D,H65E,H65F),
 C1A(H1AA,H1AB,H1AC)
;
_olex2_submission_special_instructions 'No special instructions were received'

loop_
_space_group_symop_operation_xyz
'x, y, z'
'-x, -y, -z'

loop_
_atom_site_label
_atom_site_type_symbol
_atom_site_fract_x
_atom_site_fract_y
_atom_site_fract_z
_atom_site_U_iso_or_equiv
_atom_site_adp_type
_atom_site_occupancy
_atom_site_site_symmetry_order
_atom_site_calc_flag
_atom_site_refinement_flags_posn
_atom_site_refinement_flags_adp
_atom_site_refinement_flags_occupancy
_atom_site_disorder_assembly
_atom_site_disorder_group
N001 N -0.0308(2) 0.24596(12) 0.21937(6) 0.0275(4) Uani 1 1 d . . . . .
N002 N 0.2889(2) 0.26684(12) 0.31361(5) 0.0269(4) Uani 1 1 d . . . . .
N003 N 0.6325(2) 0.18325(12) 0.28597(6) 0.0316(5) Uani 1 1 d . . . . .
C93 C 0.5450(2) 0.41816(14) 0.19577(6) 0.0229(5) Uani 1 1 d . . . . .
C71 C 0.6243(2) 0.21254(14) 0.21998(6) 0.0239(5) Uani 1 1 d . . . . .
C5 C 0.3037(2) 0.19569(14) 0.24977(6) 0.0230(5) Uani 1 1 d . . . . .
C90 C 0.5650(2) 0.46775(14) 0.22966(6) 0.0244(5) Uani 1 1 d . . . . .
H90 H 0.5494 0.5234 0.2308 0.029 Uiso 1 1 calc R U . . .
C133 C -0.0786(2) 0.38796(14) 0.23261(6) 0.0234(5) Uani 1 1 d . . . . .
C105 C 0.5053(2) 0.41099(14) 0.12646(6) 0.0250(5) Uani 1 1 d . . . . .
C139 C -0.1201(2) 0.44982(14) 0.21299(7) 0.0248(5) Uani 1 1 d . . . . .
C87 C 0.6049(2) 0.21133(14) 0.15041(7) 0.0257(5) Uani 1 1 d . . . . .
C86 C 0.5718(2) 0.33531(14) 0.19356(6) 0.0227(5) Uani 1 1 d . . . . .
C147 C -0.1143(2) 0.53411(14) 0.23203(6) 0.0243(5) Uani 1 1 d . . . . .
C78 C 0.6043(2) 0.30146(14) 0.22708(6) 0.0224(5) Uani 1 1 d . . . . .
C2 C 0.3063(2) 0.19930(14) 0.28911(6) 0.0250(5) Uani 1 1 d . . . . .
C94 C 0.5708(2) 0.29117(14) 0.15586(6) 0.0232(5) Uani 1 1 d . . . . .
C130 C -0.0728(2) 0.31483(14) 0.20870(7) 0.0247(5) Uani 1 1 d . . . . .
C79 C 0.6268(2) 0.17011(14) 0.18321(7) 0.0250(5) Uani 1 1 d . . . . .
C66 C 0.6416(2) 0.25411(15) 0.31152(6) 0.0273(5) Uani 1 1 d . . . . .
C83 C 0.6069(2) 0.44132(14) 0.26268(6) 0.0234(5) Uani 1 1 d . . . . .
C99 C 0.5042(2) 0.45363(14) 0.16256(6) 0.0238(5) Uani 1 1 d . . . . .
C3 C 0.3077(2) 0.35368(14) 0.31362(6) 0.0246(5) Uani 1 1 d . . . . .
C23 C 0.2399(2) 0.40576(14) 0.21604(7) 0.0251(5) Uani 1 1 d . . . . .
C11 C 0.3224(2) 0.11653(14) 0.23255(6) 0.0253(5) Uani 1 1 d . . . . .
C149 C -0.0222(2) 0.48919(14) 0.28956(6) 0.0236(5) Uani 1 1 d . . . . .
C100 C 0.5440(2) 0.32925(14) 0.12307(6) 0.0249(5) Uani 1 1 d . . . . .
C131 C -0.0220(2) 0.20736(14) 0.25130(7) 0.0260(5) Uani 1 1 d . . . . .
C156 C 0.0262(2) 0.51518(15) 0.32736(7) 0.0263(5) Uani 1 1 d . . . . .
C14 C 0.3189(2) 0.48387(14) 0.29086(7) 0.0251(5) Uani 1 1 d . . . . .
C12 C 0.2801(2) 0.26514(14) 0.22774(6) 0.0227(5) Uani 1 1 d . . . . .
C75 C 0.6186(2) 0.35582(14) 0.26344(6) 0.0227(5) Uani 1 1 d . . . . .
C15 C 0.2729(2) 0.35186(14) 0.24211(7) 0.0242(5) Uani 1 1 d . . . . .
C21 C 0.2992(2) 0.53617(15) 0.26194(7) 0.0284(5) Uani 1 1 d . . . . .
C67 C 0.6377(2) 0.16078(14) 0.24808(7) 0.0261(5) Uani 1 1 d . . . . .
C69 C 0.6409(2) 0.33535(14) 0.30255(6) 0.0248(5) Uani 1 1 d . . . . .
C7 C 0.2997(2) 0.39444(14) 0.28171(7) 0.0245(5) Uani 1 1 d . . . . .
C148 C -0.1565(2) 0.43249(15) 0.17401(7) 0.0278(5) Uani 1 1 d . . . . .
H148 H -0.1889 0.4740 0.1624 0.033 Uiso 1 1 calc R U . . .
C8 C 0.3330(2) 0.39035(15) 0.35153(7) 0.0281(5) Uani 1 1 d . . . . .
C166 C -0.0757(2) 0.70018(15) 0.26488(7) 0.0292(5) Uani 1 1 d . . . . .
H166 H -0.0600 0.7573 0.2761 0.035 Uiso 1 1 calc R U . . .
C22 C 0.3466(2) 0.52254(15) 0.32859(7) 0.0288(5) Uani 1 1 d . . . . .
H22 H 0.3600 0.5825 0.3332 0.035 Uiso 1 1 calc R U . . .
C28 C 0.2455(2) 0.49609(15) 0.22670(7) 0.0270(5) Uani 1 1 d . . . . .
C30 C 0.2091(2) 0.37587(14) 0.17719(7) 0.0255(5) Uani 1 1 d . . . . .
C143 C -0.0198(2) 0.33892(14) 0.29827(7) 0.0249(5) Uani 1 1 d . . . . .
C25 C 0.2853(2) 0.15954(15) 0.17018(7) 0.0264(5) Uani 1 1 d . . . . .
C154 C -0.0547(2) 0.55434(14) 0.26838(7) 0.0258(5) Uani 1 1 d . . . . .
C112 C 0.4705(2) 0.44869(15) 0.09527(7) 0.0282(5) Uani 1 1 d . . . . .
H112 H 0.4713 0.4194 0.0709 0.034 Uiso 1 1 calc R U . . .
C76 C 0.6575(3) 0.39617(15) 0.33491(7) 0.0297(5) Uani 1 1 d . . . . .
C160 C -0.0315(2) 0.64085(15) 0.28403(7) 0.0268(5) Uani 1 1 d . . . . .
C152 C 0.0103(2) 0.36634(15) 0.33740(7) 0.0272(5) Uani 1 1 d . . . . .
C18 C 0.3150(2) 0.09850(15) 0.19178(6) 0.0260(5) Uani 1 1 d . . . . .
C20 C 0.2646(2) 0.24143(14) 0.18782(7) 0.0253(5) Uani 1 1 d . . . . .
C161 C -0.1414(2) 0.67970(15) 0.23028(7) 0.0278(5) Uani 1 1 d . . . . .
C27 C 0.2258(2) 0.29547(15) 0.16308(7) 0.0269(5) Uani 1 1 d . . . . .
C34 C 0.2054(2) 0.54812(15) 0.20114(7) 0.0279(5) Uani 1 1 d . . . . .
C159 C 0.0403(2) 0.45451(15) 0.35127(7) 0.0275(5) Uani 1 1 d . . . . .
C84 C 0.6618(2) 0.48478(15) 0.33105(7) 0.0283(5) Uani 1 1 d . . . . .
C140 C -0.0402(2) 0.40238(14) 0.27357(6) 0.0240(5) Uani 1 1 d . . . . .
C72 C 0.6528(2) 0.07496(15) 0.24330(7) 0.0286(5) Uani 1 1 d . . . . .
C155 C -0.1587(2) 0.59662(15) 0.21421(7) 0.0278(5) Uani 1 1 d . . . . .
H155 H -0.2021 0.5810 0.1903 0.033 Uiso 1 1 calc R U . . .
C101 C 0.5967(2) 0.21210(15) 0.08237(7) 0.0286(5) Uani 1 1 d . . . . .
C119 C 0.4038(3) 0.56594(16) 0.06314(7) 0.0306(5) Uani 1 1 d . . . . .
C16 C 0.3549(2) 0.47827(15) 0.35878(7) 0.0293(5) Uani 1 1 d . . . . .
H16 H 0.3749 0.5064 0.3836 0.035 Uiso 1 1 calc R U . . .
C132 C -0.0361(2) 0.18788(15) 0.18901(7) 0.0292(5) Uani 1 1 d . . . . .
C117 C 0.4350(2) 0.52632(15) 0.09822(7) 0.0277(5) Uani 1 1 d . . . . .
C4 C 0.3084(3) 0.24984(16) 0.34938(7) 0.0313(6) Uani 1 1 d . . . . .
C19 C 0.3462(3) 0.05323(15) 0.25438(7) 0.0311(6) Uani 1 1 d . . . . .
H19 H 0.3601 0.0020 0.2415 0.037 Uiso 1 1 calc R U . . .
C137 C -0.0223(2) 0.10967(15) 0.19819(7) 0.0293(5) Uani 1 1 d . . . . .
C56 C 0.0278(2) 0.51895(16) 0.10671(7) 0.0311(5) Uani 1 1 d . . . . .
C167 C 0.0378(2) 0.66747(15) 0.32006(7) 0.0290(5) Uani 1 1 d . . . . .
C138 C -0.0763(2) 0.21455(15) 0.15628(7) 0.0283(5) Uani 1 1 d . . . . .
C106 C 0.4652(2) 0.53134(15) 0.16590(7) 0.0266(5) Uani 1 1 d . . . . .
H106 H 0.4614 0.5600 0.1903 0.032 Uiso 1 1 calc R U . . .
C135 C -0.0231(2) 0.24622(15) 0.28787(7) 0.0274(5) Uani 1 1 d . . . . .
C95 C 0.6175(2) 0.17398(15) 0.11395(7) 0.0277(5) Uani 1 1 d . . . . .
H95 H 0.6412 0.1207 0.1109 0.033 Uiso 1 1 calc R U . . .
C36 C 0.1575(2) 0.42716(15) 0.15187(7) 0.0277(5) Uani 1 1 d . . . . .
C113 C 0.4325(2) 0.56680(15) 0.13477(7) 0.0280(5) Uani 1 1 d . . . . .
H113 H 0.4077 0.6197 0.1381 0.034 Uiso 1 1 calc R U . . .
C91 C 0.6355(2) 0.50658(14) 0.29529(6) 0.0243(5) Uani 1 1 d . . . . .
C68 C 0.6437(3) 0.11686(15) 0.30437(7) 0.0339(6) Uani 1 1 d . . . . .
C35 C 0.2987(2) 0.67592(15) 0.24285(7) 0.0298(5) Uani 1 1 d . . . . .
C6 C 0.3288(2) 0.13569(15) 0.31133(7) 0.0293(5) Uani 1 1 d . . . . .
C134 C -0.1016(2) 0.29843(15) 0.16918(7) 0.0285(5) Uani 1 1 d . . . . .
C162 C 0.0641(2) 0.60444(15) 0.34156(7) 0.0282(5) Uani 1 1 d . . . . .
C142 C -0.0184(2) 0.18895(16) 0.31497(7) 0.0314(6) Uani 1 1 d . . . . .
C107 C 0.5585(2) 0.28906(16) 0.08768(7) 0.0287(5) Uani 1 1 d . . . . .
H107 H 0.5416 0.3153 0.0661 0.034 Uiso 1 1 calc R U . . .
C73 C 0.6560(3) 0.04629(15) 0.28094(7) 0.0313(6) Uani 1 1 d . . . . .
C9 C 0.3321(3) 0.17012(15) 0.35122(7) 0.0311(6) Uani 1 1 d . . . . .
C141 C -0.1477(2) 0.35961(15) 0.15197(7) 0.0289(5) Uani 1 1 d . . . . .
H141 H -0.1723 0.3512 0.1259 0.035 Uiso 1 1 calc R U . . .
C41 C 0.2327(2) 0.63546(15) 0.20953(7) 0.0302(5) Uani 1 1 d . . . . .
H41 H 0.2056 0.6690 0.1921 0.036 Uiso 1 1 calc R U . . .
C136 C -0.0128(2) 0.12211(15) 0.23956(7) 0.0296(5) Uani 1 1 d . . . . .
C50 C 0.0787(2) 0.55356(16) 0.14245(7) 0.0294(5) Uani 1 1 d . . . . .
H50 H 0.0686 0.6085 0.1520 0.035 Uiso 1 1 calc R U . . .
C13 C 0.3506(3) 0.06097(15) 0.29291(7) 0.0315(6) Uani 1 1 d . . . . .
H13 H 0.3678 0.0170 0.3064 0.038 Uiso 1 1 calc R U . . .
C88 C 0.6475(3) 0.08558(15) 0.17816(7) 0.0312(6) Uani 1 1 d . . . . .
H88 H 0.6537 0.0608 0.1532 0.037 Uiso 1 1 calc R U . . .
C169 C 0.1275(3) 0.63101(16) 0.37710(7) 0.0323(6) Uani 1 1 d . . . . .
C98 C 0.6913(3) 0.63310(16) 0.35875(7) 0.0342(6) Uani 1 1 d . . . . .
C174 C 0.0790(3) 0.75303(15) 0.33362(7) 0.0319(6) Uani 1 1 d . . . . .
H174 H 0.0596 0.7944 0.3189 0.038 Uiso 1 1 calc R U . . .
C103 C 0.6669(3) 0.65391(15) 0.32257(7) 0.0318(6) Uani 1 1 d . . . . .
H103 H 0.6681 0.7112 0.3191 0.038 Uiso 1 1 calc R U . . .
C70 C 0.6541(3) 0.22779(15) 0.34787(7) 0.0331(6) Uani 1 1 d . . . . .
C29 C 0.3291(2) 0.62496(15) 0.26869(7) 0.0313(6) Uani 1 1 d . . . . .
H29 H 0.3718 0.6508 0.2919 0.038 Uiso 1 1 calc R U . . .
C42 C 0.1448(2) 0.50962(15) 0.16481(7) 0.0286(5) Uani 1 1 d . . . . .
C74 C 0.6541(3) 0.13691(16) 0.34296(7) 0.0356(6) Uani 1 1 d . . . . .
C144 C -0.0028(3) 0.07035(16) 0.26749(8) 0.0351(6) Uani 1 1 d . . . . .
H144 H 0.0064 0.0136 0.2614 0.042 Uiso 1 1 calc R U . . .
C108 C 0.6183(3) 0.17506(17) 0.04238(7) 0.0346(6) Uani 1 1 d . . . . .
C54 C 0.0506(3) 0.43999(16) 0.09299(7) 0.0323(6) Uani 1 1 d . . . . .
H54 H 0.0206 0.4162 0.0681 0.039 Uiso 1 1 calc R U . . .
C168 C -0.1875(2) 0.74875(15) 0.21084(7) 0.0314(6) Uani 1 1 d . . . . .
C184 C 0.1469(3) 0.77992(16) 0.36758(7) 0.0345(6) Uani 1 1 d . . . . .
C43 C 0.3366(3) 0.77238(15) 0.24879(7) 0.0324(6) Uani 1 1 d . . . . .
C10 C 0.3340(3) 0.32194(16) 0.37514(7) 0.0315(6) Uani 1 1 d . . . . .
C97 C 0.6411(3) 0.59279(15) 0.29222(7) 0.0298(5) Uani 1 1 d . . . . .
H97 H 0.6265 0.6094 0.2681 0.036 Uiso 1 1 calc R U . . .
C31 C 0.2744(3) 0.13834(18) 0.13050(7) 0.0337(6) Uani 1 1 d . . . . .
C44 C 0.1159(3) 0.39489(16) 0.11447(7) 0.0317(6) Uani 1 1 d . . . . .
C146 C -0.0864(3) 0.15279(16) 0.12516(7) 0.0332(6) Uani 1 1 d . . . . .
H146 H -0.1089 0.1643 0.1007 0.040 Uiso 1 1 calc R U . . .
C26 C 0.3313(3) 0.02032(16) 0.17389(7) 0.0341(6) Uani 1 1 d . . . . .
H26 H 0.3502 -0.0204 0.1891 0.041 Uiso 1 1 calc R U . . .
C145 C -0.0339(3) 0.04905(16) 0.16642(8) 0.0352(6) Uani 1 1 d . . . . .
H145 H -0.0228 -0.0067 0.1688 0.042 Uiso 1 1 calc R U . . .
C157 C 0.0110(3) 0.30672(16) 0.36495(7) 0.0308(5) Uani 1 1 d . . . . .
C80 C 0.6589(3) 0.03832(15) 0.20690(7) 0.0316(6) Uani 1 1 d . . . . .
H80 H 0.6706 -0.0181 0.2020 0.038 Uiso 1 1 calc R U . . .
C1 C 0.3683(3) 0.15656(16) 0.38755(7) 0.0366(6) Uani 1 1 d . . . . .
H1 H 0.3837 0.1031 0.3925 0.044 Uiso 1 1 calc R U . . .
C150 C -0.0155(3) 0.21887(16) 0.35444(7) 0.0327(6) Uani 1 1 d . . . . .
C178 C 0.1711(3) 0.71695(16) 0.38873(7) 0.0370(6) Uani 1 1 d . . . . .
H178 H 0.2190 0.7333 0.4119 0.044 Uiso 1 1 calc R U . . .
C81 C 0.6707(3) -0.02129(16) 0.30068(8) 0.0371(6) Uani 1 1 d . . . . .
H81 H 0.6787 -0.0740 0.2877 0.045 Uiso 1 1 calc R U . . .
C17 C 0.3696(3) 0.30649(17) 0.41113(7) 0.0378(6) Uani 1 1 d . . . . .
H17 H 0.3853 0.3507 0.4315 0.045 Uiso 1 1 calc R U . . .
C32 C 0.3210(3) -0.00025(16) 0.13511(7) 0.0356(6) Uani 1 1 d . . . . .
C175 C -0.2921(3) 0.71200(17) 0.18133(8) 0.0374(6) Uani 1 1 d . . . . .
H17A H -0.3208 0.7581 0.1705 0.056 Uiso 1 1 calc R U . . .
H17B H -0.3597 0.6782 0.1931 0.056 Uiso 1 1 calc R U . . .
H17C H -0.2631 0.6760 0.1614 0.056 Uiso 1 1 calc R U . . .
C151 C -0.0067(3) 0.10388(16) 0.30412(8) 0.0370(6) Uani 1 1 d . . . . .
H151 H -0.0013 0.0685 0.3233 0.044 Uiso 1 1 calc R U . . .
C92 C 0.6890(3) 0.54927(16) 0.36174(7) 0.0364(6) Uani 1 1 d . . . . .
H92 H 0.7067 0.5337 0.3859 0.044 Uiso 1 1 calc R U . . .
C37 C 0.2946(3) 0.06145(18) 0.11416(7) 0.0375(6) Uani 1 1 d . . . . .
H37 H 0.2903 0.0506 0.0875 0.045 Uiso 1 1 calc R U . . .
C158 C -0.0311(3) 0.16245(17) 0.38169(8) 0.0394(7) Uani 1 1 d . . . . .
H158 H -0.0540 0.1035 0.3737 0.047 Uiso 1 1 calc R U . . .
C51 C 0.2229(3) 0.81125(16) 0.24418(8) 0.0368(6) Uani 1 1 d . . . . .
H51A H 0.2471 0.8731 0.2485 0.055 Uiso 1 1 calc R U . . .
H51B H 0.1642 0.7916 0.2625 0.055 Uiso 1 1 calc R U . . .
H51C H 0.1846 0.7940 0.2186 0.055 Uiso 1 1 calc R U . . .
C114 C 0.6544(3) 0.08873(18) 0.04123(7) 0.0411(7) Uani 1 1 d . . . . .
H11A H 0.7316 0.0944 0.0564 0.062 Uiso 1 1 calc R U . . .
H11B H 0.6649 0.0676 0.0151 0.062 Uiso 1 1 calc R U . . .
H11C H 0.5898 0.0489 0.0514 0.062 Uiso 1 1 calc R U . . .
C163 C 0.0406(3) 0.33419(17) 0.40364(8) 0.0406(7) Uani 1 1 d . . . . .
C58 C -0.0544(3) 0.56176(17) 0.08264(7) 0.0352(6) Uani 1 1 d . . . . .
C153 C -0.0623(3) 0.07302(16) 0.13122(8) 0.0366(6) Uani 1 1 d . . . . .
H153 H -0.0656 0.0325 0.1098 0.044 Uiso 1 1 calc R U . . .
C52 C 0.4268(3) 0.80100(17) 0.21955(9) 0.0409(7) Uani 1 1 d . . . . .
H52A H 0.3873 0.7824 0.1942 0.061 Uiso 1 1 calc R U . . .
H52B H 0.4994 0.7761 0.2225 0.061 Uiso 1 1 calc R U . . .
H52C H 0.4515 0.8628 0.2231 0.061 Uiso 1 1 calc R U . . .
C120 C 0.3092(3) 0.50290(17) 0.03642(7) 0.0360(6) Uani 1 1 d . . . . .
H12A H 0.3423 0.4525 0.0289 0.054 Uiso 1 1 calc R U . . .
H12B H 0.2910 0.5292 0.0141 0.054 Uiso 1 1 calc R U . . .
H12C H 0.2337 0.4867 0.0493 0.054 Uiso 1 1 calc R U . . .
C115 C 0.7208(3) 0.23693(19) 0.02718(8) 0.0432(7) Uani 1 1 d . . . . .
H11D H 0.6957 0.2912 0.0260 0.065 Uiso 1 1 calc R U . . .
H11E H 0.7370 0.2139 0.0019 0.065 Uiso 1 1 calc R U . . .
H11F H 0.7954 0.2454 0.0439 0.065 Uiso 1 1 calc R U . . .
C89 C 0.6733(3) -0.00894(17) 0.34017(8) 0.0418(7) Uani 1 1 d . . . . .
H89 H 0.6797 -0.0558 0.3533 0.050 Uiso 1 1 calc R U . . .
C121 C 0.5219(3) 0.59059(19) 0.04288(8) 0.0404(7) Uani 1 1 d . . . . .
H12D H 0.5817 0.6324 0.0595 0.061 Uiso 1 1 calc R U . . .
H12E H 0.5032 0.6149 0.0200 0.061 Uiso 1 1 calc R U . . .
H12F H 0.5562 0.5402 0.0362 0.061 Uiso 1 1 calc R U . . .
C129 C 0.1929(3) 0.87327(16) 0.38267(8) 0.0408(7) Uani 1 1 d . . . . .
C122 C 0.3514(3) 0.64555(18) 0.07293(8) 0.0421(7) Uani 1 1 d . . . . .
H12G H 0.2796 0.6318 0.0876 0.063 Uiso 1 1 calc R U . . .
H12H H 0.3273 0.6666 0.0497 0.063 Uiso 1 1 calc R U . . .
H12I H 0.4140 0.6892 0.0877 0.063 Uiso 1 1 calc R U . . .
C82 C 0.6670(3) 0.06790(17) 0.36180(8) 0.0414(7) Uani 1 1 d . . . . .
H82 H 0.6714 0.0726 0.3885 0.050 Uiso 1 1 calc R U . . .
C24 C 0.3816(3) 0.22379(17) 0.41657(7) 0.0388(6) Uani 1 1 d . . . . .
H24 H 0.3998 0.2128 0.4415 0.047 Uiso 1 1 calc R U . . .
C165 C 0.0902(3) 0.48146(17) 0.38978(8) 0.0366(6) Uani 1 1 d . . . . .
C85 C 0.6680(3) 0.37084(17) 0.37141(7) 0.0431(7) Uani 1 1 d . . . . .
H85 H 0.6761 0.4131 0.3924 0.052 Uiso 1 1 calc R U . . .
C164 C -0.0141(3) 0.19031(18) 0.41984(8) 0.0420(7) Uani 1 1 d . . . . .
C176 C -0.0807(3) 0.80048(18) 0.19234(9) 0.0440(7) Uani 1 1 d . . . . .
H17D H -0.0482 0.7630 0.1739 0.066 Uiso 1 1 calc R U . . .
H17E H -0.0157 0.8274 0.2117 0.066 Uiso 1 1 calc R U . . .
H17F H -0.1100 0.8441 0.1797 0.066 Uiso 1 1 calc R U . . .
C170 C 0.0235(3) 0.27653(19) 0.42989(8) 0.0450(7) Uani 1 1 d . . . . .
H170 H 0.0384 0.2973 0.4559 0.054 Uiso 1 1 calc R U . . .
C77 C 0.6672(3) 0.28949(17) 0.37839(7) 0.0425(7) Uani 1 1 d . . . . .
H77 H 0.6754 0.2759 0.4034 0.051 Uiso 1 1 calc R U . . .
C39 C 0.3346(3) -0.08826(18) 0.11721(8) 0.0465(8) Uani 1 1 d . . . . .
C177 C -0.2348(3) 0.80996(18) 0.24017(8) 0.0429(7) Uani 1 1 d . . . . .
H17G H -0.2674 0.8520 0.2273 0.064 Uiso 1 1 calc R U . . .
H17H H -0.1670 0.8388 0.2582 0.064 Uiso 1 1 calc R U . . .
H17I H -0.2998 0.7779 0.2535 0.064 Uiso 1 1 calc R U . . .
C173 C 0.1394(3) 0.56744(17) 0.40213(8) 0.0379(6) Uani 1 1 d . . . . .
C53 C 0.3985(3) 0.80412(17) 0.28827(8) 0.0437(7) Uani 1 1 d . . . . .
H53A H 0.4198 0.8661 0.2914 0.066 Uiso 1 1 calc R U . . .
H53B H 0.4732 0.7815 0.2914 0.066 Uiso 1 1 calc R U . . .
H53C H 0.3420 0.7851 0.3072 0.066 Uiso 1 1 calc R U . . .
C171 C 0.0968(3) 0.42231(18) 0.41542(8) 0.0409(7) Uani 1 1 d . . . . .
C104 C 0.7165(3) 0.69987(17) 0.39325(8) 0.0469(7) Uani 1 1 d . U . . .
C185 C 0.2078(3) 0.5325(2) 0.46314(8) 0.0471(7) Uani 1 1 d . . . . .
C187 C 0.1459(4) 0.93266(17) 0.35756(8) 0.0484(8) Uani 1 1 d . . . . .
H18A H 0.1749 0.9237 0.3323 0.073 Uiso 1 1 calc R U . . .
H18B H 0.1769 0.9915 0.3683 0.073 Uiso 1 1 calc R U . . .
H18C H 0.0560 0.9206 0.3560 0.073 Uiso 1 1 calc R U . . .
C183 C 0.1954(3) 0.59080(19) 0.43857(8) 0.0440(7) Uani 1 1 d . . . . .
H183 H 0.2262 0.6491 0.4467 0.053 Uiso 1 1 calc R U . . .
C179 C 0.1564(3) 0.44787(19) 0.45083(8) 0.0460(7) Uani 1 1 d . . . . .
H179 H 0.1625 0.4064 0.4672 0.055 Uiso 1 1 calc R U . . .
C188 C 0.1480(4) 0.89002(18) 0.42207(8) 0.0499(8) Uani 1 1 d . . . . .
H18D H 0.0582 0.8752 0.4208 0.075 Uiso 1 1 calc R U . . .
H18E H 0.1755 0.9500 0.4316 0.075 Uiso 1 1 calc R U . . .
H18F H 0.1817 0.8555 0.4390 0.075 Uiso 1 1 calc R U . . .
C116 C 0.5001(3) 0.1644(2) 0.01731(8) 0.0512(8) Uani 1 1 d . . . . .
H11G H 0.4350 0.1238 0.0268 0.077 Uiso 1 1 calc R U . . .
H11H H 0.5143 0.1436 -0.0085 0.077 Uiso 1 1 calc R U . . .
H11I H 0.4753 0.2191 0.0175 0.077 Uiso 1 1 calc R U . . .
C189 C 0.3337(3) 0.89327(19) 0.38535(9) 0.0539(9) Uani 1 1 d . . . . .
H18G H 0.3641 0.8550 0.4011 0.081 Uiso 1 1 calc R U . . .
H18H H 0.3635 0.9519 0.3966 0.081 Uiso 1 1 calc R U . . .
H18I H 0.3633 0.8857 0.3601 0.081 Uiso 1 1 calc R U . . .
C46 C 0.2339(3) -0.15503(18) 0.13134(9) 0.0518(8) Uani 1 1 d . . . . .
H46A H 0.2445 -0.1518 0.1588 0.078 Uiso 1 1 calc R U . . .
H46B H 0.2401 -0.2116 0.1200 0.078 Uiso 1 1 calc R U . . .
H46C H 0.1530 -0.1441 0.1242 0.078 Uiso 1 1 calc R U . . .
C62 C -0.0685(4) 0.6464(2) 0.10212(9) 0.0561(9) Uani 1 1 d . . . . .
H62A H -0.0974 0.6392 0.1273 0.084 Uiso 1 1 calc R U . . .
H62B H -0.1283 0.6687 0.0874 0.084 Uiso 1 1 calc R U . . .
H62C H 0.0108 0.6859 0.1044 0.084 Uiso 1 1 calc R U . . .
C38 C 0.2273(3) 0.18934(19) 0.10556(9) 0.0455(7) Uani 1 1 d . . . . .
C33 C 0.2022(3) 0.26655(19) 0.12190(9) 0.0447(7) Uani 1 1 d . . . . .
C55 C 0.1543(3) 0.2133(2) 0.04252(8) 0.0468(7) Uani 1 1 d . . . . .
C172 C -0.0306(4) 0.1305(2) 0.45033(9) 0.0554(9) Uani 1 1 d . . . . .
C40 C 0.1490(3) 0.3163(2) 0.09771(9) 0.0475(7) Uani 1 1 d . . . . .
C63 C -0.0005(4) 0.5752(2) 0.04491(8) 0.0542(9) Uani 1 1 d . . . . .
H63A H 0.0807 0.6125 0.0491 0.081 Uiso 1 1 calc R U . . .
H63B H -0.0546 0.6013 0.0297 0.081 Uiso 1 1 calc R U . . .
H63C H 0.0070 0.5206 0.0317 0.081 Uiso 1 1 calc R U . . .
C47 C 0.4608(3) -0.10478(19) 0.12818(10) 0.0555(9) Uani 1 1 d . . . . .
H47A H 0.5241 -0.0652 0.1174 0.083 Uiso 1 1 calc R U . . .
H47B H 0.4650 -0.1629 0.1186 0.083 Uiso 1 1 calc R U . . .
H47C H 0.4744 -0.0969 0.1557 0.083 Uiso 1 1 calc R U . . .
C180 C -0.0766(4) 0.03768(19) 0.43347(10) 0.0582(10) Uani 1 1 d . . . . .
H18J H -0.1550 0.0322 0.4189 0.087 Uiso 1 1 calc R U . . .
H18K H -0.0880 0.0017 0.4538 0.087 Uiso 1 1 calc R U . . .
H18L H -0.0162 0.0201 0.4169 0.087 Uiso 1 1 calc R U . . .
C59 C 0.2153(4) 0.2478(2) -0.02002(10) 0.0585(9) Uani 1 1 d . . . . .
H59A H 0.1989 0.3047 -0.0141 0.088 Uiso 1 1 calc R U . . .
H59B H 0.2013 0.2306 -0.0472 0.088 Uiso 1 1 calc R U . . .
H59C H 0.3007 0.2479 -0.0122 0.088 Uiso 1 1 calc R U . . .
C57 C 0.1306(3) 0.1863(2) 0.00055(9) 0.0544(8) Uani 1 1 d . . . . .
C64 C -0.1817(3) 0.5036(2) 0.07502(11) 0.0606(10) Uani 1 1 d . . . . .
H64A H -0.1732 0.4487 0.0622 0.091 Uiso 1 1 calc R U . . .
H64B H -0.2337 0.5295 0.0590 0.091 Uiso 1 1 calc R U . . .
H64C H -0.2193 0.4954 0.0989 0.091 Uiso 1 1 calc R U . . .
C49 C 0.1292(3) 0.2885(2) 0.05884(9) 0.0514(8) Uani 1 1 d . . . . .
H49 H 0.0969 0.3234 0.0430 0.062 Uiso 1 1 calc R U . . .
C186 C 0.2645(4) 0.5593(2) 0.50349(9) 0.0560(9) Uani 1 1 d . . . . .
C45 C 0.2022(3) 0.1643(2) 0.06660(9) 0.0492(8) Uani 1 1 d . . . . .
H45 H 0.2188 0.1116 0.0563 0.059 Uiso 1 1 calc R U . . .
C48 C 0.3179(5) -0.0981(2) 0.07447(9) 0.0676(12) Uani 1 1 d . . . . .
H48A H 0.2383 -0.0858 0.0669 0.101 Uiso 1 1 calc R U . . .
H48B H 0.3210 -0.1562 0.0644 0.101 Uiso 1 1 calc R U . . .
H48C H 0.3836 -0.0586 0.0646 0.101 Uiso 1 1 calc R U . . .
C60 C 0.1523(4) 0.0971(2) -0.01192(10) 0.0629(10) Uani 1 1 d . . . . .
H60A H 0.2390 0.0959 -0.0068 0.094 Uiso 1 1 calc R U . . .
H60B H 0.1304 0.0824 -0.0390 0.094 Uiso 1 1 calc R U . . .
H60C H 0.1014 0.0562 0.0020 0.094 Uiso 1 1 calc R U . . .
C61 C -0.0016(4) 0.1874(3) -0.01199(11) 0.0655(10) Uani 1 1 d . . . . .
H61A H -0.0576 0.1453 0.0000 0.098 Uiso 1 1 calc R U . . .
H61B H -0.0137 0.1739 -0.0394 0.098 Uiso 1 1 calc R U . . .
H61C H -0.0185 0.2437 -0.0046 0.098 Uiso 1 1 calc R U . . .
C181 C -0.1256(5) 0.1542(2) 0.47618(11) 0.0838(16) Uani 1 1 d . . . . .
H18M H -0.0937 0.2101 0.4901 0.126 Uiso 1 1 calc R U . . .
H18N H -0.1438 0.1122 0.4939 0.126 Uiso 1 1 calc R U . . .
H18O H -0.2008 0.1555 0.4612 0.126 Uiso 1 1 calc R U . . .
C182 C 0.0916(5) 0.1365(3) 0.47188(12) 0.0844(15) Uani 1 1 d . . . . .
H18P H 0.1522 0.1236 0.4543 0.127 Uiso 1 1 calc R U . . .
H18Q H 0.0821 0.0959 0.4904 0.127 Uiso 1 1 calc R U . . .
H18R H 0.1194 0.1939 0.4848 0.127 Uiso 1 1 calc R U . . .
C65 C 0.6116(5) 0.6824(3) 0.41884(11) 0.0559(12) Uani 0.811(5) 1 d . . P A 1
H65A H 0.5354 0.6888 0.4058 0.084 Uiso 0.811(5) 1 calc R U P A 1
H65B H 0.6291 0.7227 0.4418 0.084 Uiso 0.811(5) 1 calc R U P A 1
H65C H 0.6025 0.6247 0.4255 0.084 Uiso 0.811(5) 1 calc R U P A 1
C109 C 0.8386(4) 0.6900(2) 0.41591(10) 0.0506(11) Uani 0.811(5) 1 d . . P A 1
H10A H 0.8264 0.6337 0.4243 0.076 Uiso 0.811(5) 1 calc R U P A 1
H10B H 0.8571 0.7332 0.4378 0.076 Uiso 0.811(5) 1 calc R U P A 1
H10C H 0.9070 0.6969 0.3995 0.076 Uiso 0.811(5) 1 calc R U P A 1
C110 C 0.7352(6) 0.7886(3) 0.38395(13) 0.0592(12) Uani 0.811(5) 1 d . U P A 1
H11J H 0.7971 0.7971 0.3654 0.089 Uiso 0.811(5) 1 calc R U P A 1
H11K H 0.7631 0.8279 0.4068 0.089 Uiso 0.811(5) 1 calc R U P A 1
H11L H 0.6576 0.7993 0.3735 0.089 Uiso 0.811(5) 1 calc R U P A 1
C190 C 0.3316(5) 0.4945(3) 0.51644(12) 0.0835(14) Uani 1 1 d . . . . .
H19A H 0.2731 0.4413 0.5175 0.125 Uiso 1 1 calc R U . . .
H19B H 0.3719 0.5151 0.5415 0.125 Uiso 1 1 calc R U . . .
H19C H 0.3935 0.4850 0.4987 0.125 Uiso 1 1 calc R U . . .
C191 C 0.3494(5) 0.6435(3) 0.50748(13) 0.0909(15) Uani 1 1 d . U . . .
H19D H 0.4155 0.6417 0.4904 0.136 Uiso 1 1 calc R U . . .
H19E H 0.3845 0.6577 0.5335 0.136 Uiso 1 1 calc R U . . .
H19F H 0.3040 0.6866 0.5011 0.136 Uiso 1 1 calc R U . . .
C192 C 0.1609(5) 0.5652(4) 0.52872(12) 0.0977(16) Uani 1 1 d . U . . .
H19G H 0.1141 0.6056 0.5202 0.146 Uiso 1 1 calc R U . . .
H19H H 0.1945 0.5844 0.5546 0.146 Uiso 1 1 calc R U . . .
H19I H 0.1068 0.5095 0.5277 0.146 Uiso 1 1 calc R U . . .
C96 C 0.5124(6) 0.0562(4) 0.47217(16) 0.1065(18) Uani 1 1 d . . . . .
H96A H 0.5641 0.1012 0.4600 0.128 Uiso 1 1 calc R U . . .
H96B H 0.4308 0.0422 0.4583 0.128 Uiso 1 1 calc R U . . .
C102 C 0.5728(7) -0.0265(5) 0.46751(18) 0.130(3) Uani 1 1 d . . . . .
H10D H 0.5694 -0.0492 0.4406 0.156 Uiso 1 1 calc R U . . .
H10E H 0.6598 -0.0117 0.4773 0.156 Uiso 1 1 calc R U . . .
C111 C 0.4972(8) 0.0904(5) 0.51105(15) 0.149(3) Uani 1 1 d . . . . .
H11P H 0.4542 0.1382 0.5105 0.179 Uiso 1 1 calc R U . . .
H11Q H 0.5792 0.1127 0.5241 0.179 Uiso 1 1 calc R U . . .
C118 C 0.5790(18) 0.7408(10) 0.3933(4) 0.0475(16) Uani 0.189(5) 1 d . U P A 2
H11M H 0.5110 0.6977 0.3999 0.071 Uiso 0.189(5) 1 calc R U P A 2
H11N H 0.5604 0.7558 0.3682 0.071 Uiso 0.189(5) 1 calc R U P A 2
H11O H 0.5900 0.7912 0.4118 0.071 Uiso 0.189(5) 1 calc R U P A 2
C65A C 0.725(2) 0.6750(10) 0.4287(4) 0.0492(14) Uani 0.189(5) 1 d . U P A 2
H65D H 0.7250 0.7234 0.4476 0.074 Uiso 0.189(5) 1 calc R U P A 2
H65E H 0.8006 0.6541 0.4322 0.074 Uiso 0.189(5) 1 calc R U P A 2
H65F H 0.6541 0.6299 0.4315 0.074 Uiso 0.189(5) 1 calc R U P A 2
C1A C 0.806(2) 0.7825(10) 0.3822(5) 0.0444(15) Uani 0.189(5) 1 d . U P A 2
H1AA H 0.7667 0.8034 0.3611 0.067 Uiso 0.189(5) 1 calc R U P A 2
H1AB H 0.8835 0.7683 0.3749 0.067 Uiso 0.189(5) 1 calc R U P A 2
H1AC H 0.8210 0.8265 0.4039 0.067 Uiso 0.189(5) 1 calc R U P A 2

loop_
_atom_site_aniso_label
_atom_site_aniso_U_11
_atom_site_aniso_U_22
_atom_site_aniso_U_33
_atom_site_aniso_U_23
_atom_site_aniso_U_13
_atom_site_aniso_U_12
N001 0.0299(11) 0.0251(10) 0.0279(10) 0.0002(8) -0.0003(9) 0.0084(8)
N002 0.0373(12) 0.0253(10) 0.0200(9) 0.0039(8) 0.0048(9) 0.0097(9)
N003 0.0500(14) 0.0223(10) 0.0228(10) 0.0021(8) -0.0006(9) 0.0091(9)
C93 0.0215(12) 0.0232(11) 0.0235(11) 0.0027(9) 0.0027(9) 0.0026(9)
C71 0.0232(12) 0.0237(11) 0.0238(11) 0.0014(9) 0.0014(9) 0.0035(9)
C5 0.0229(12) 0.0229(11) 0.0226(11) 0.0033(9) 0.0016(9) 0.0030(9)
C90 0.0235(12) 0.0243(11) 0.0256(11) 0.0037(9) 0.0019(10) 0.0046(9)
C133 0.0206(12) 0.0234(11) 0.0249(11) 0.0018(9) 0.0012(9) 0.0023(9)
C105 0.0222(12) 0.0272(11) 0.0249(11) 0.0016(9) 0.0008(10) 0.0045(9)
C139 0.0224(12) 0.0242(11) 0.0262(11) 0.0012(9) 0.0003(10) 0.0023(9)
C87 0.0241(12) 0.0255(11) 0.0264(12) 0.0012(9) 0.0023(10) 0.0032(9)
C86 0.0197(11) 0.0248(11) 0.0228(11) 0.0023(9) 0.0025(9) 0.0027(9)
C147 0.0216(12) 0.0242(11) 0.0262(11) 0.0015(9) 0.0015(10) 0.0030(9)
C78 0.0208(12) 0.0220(11) 0.0232(11) 0.0011(9) 0.0021(9) 0.0019(9)
C2 0.0274(13) 0.0231(11) 0.0239(11) 0.0047(9) 0.0012(10) 0.0027(9)
C94 0.0204(12) 0.0248(11) 0.0232(11) -0.0008(9) 0.0024(9) 0.0037(9)
C130 0.0208(12) 0.0245(11) 0.0275(11) 0.0032(9) -0.0005(10) 0.0023(9)
C79 0.0245(12) 0.0234(11) 0.0262(11) 0.0006(9) 0.0038(10) 0.0036(9)
C66 0.0345(14) 0.0232(11) 0.0233(11) 0.0014(9) 0.0001(10) 0.0047(10)
C83 0.0208(12) 0.0247(11) 0.0237(11) -0.0005(9) 0.0031(9) 0.0037(9)
C99 0.0221(12) 0.0260(11) 0.0224(11) 0.0032(9) 0.0014(9) 0.0025(9)
C3 0.0241(12) 0.0250(11) 0.0251(11) 0.0019(9) 0.0025(10) 0.0060(9)
C23 0.0224(12) 0.0233(11) 0.0292(12) 0.0047(9) 0.0000(10) 0.0030(9)
C11 0.0271(13) 0.0240(11) 0.0235(11) 0.0022(9) 0.0003(10) 0.0024(9)
C149 0.0212(12) 0.0249(11) 0.0248(11) 0.0027(9) 0.0029(9) 0.0045(9)
C100 0.0248(12) 0.0240(11) 0.0248(11) 0.0005(9) 0.0016(10) 0.0035(9)
C131 0.0231(12) 0.0240(11) 0.0308(12) 0.0036(9) 0.0018(10) 0.0042(9)
C156 0.0284(13) 0.0267(12) 0.0245(11) 0.0028(9) 0.0024(10) 0.0075(10)
C14 0.0212(12) 0.0267(11) 0.0272(12) 0.0026(9) 0.0008(10) 0.0045(9)
C12 0.0194(11) 0.0246(11) 0.0251(11) 0.0062(9) 0.0036(9) 0.0047(9)
C75 0.0203(12) 0.0242(11) 0.0229(11) 0.0020(9) 0.0031(9) 0.0030(9)
C15 0.0192(11) 0.0265(11) 0.0271(11) 0.0061(9) 0.0027(9) 0.0037(9)
C21 0.0267(13) 0.0277(12) 0.0298(12) 0.0042(10) -0.0027(10) 0.0039(10)
C67 0.0282(13) 0.0228(11) 0.0264(11) 0.0010(9) 0.0021(10) 0.0042(9)
C69 0.0264(13) 0.0237(11) 0.0235(11) 0.0005(9) 0.0013(10) 0.0049(9)
C7 0.0212(12) 0.0258(11) 0.0274(12) 0.0042(9) 0.0016(10) 0.0060(9)
C148 0.0264(13) 0.0256(11) 0.0301(12) 0.0047(9) -0.0027(10) 0.0027(10)
C8 0.0303(14) 0.0311(12) 0.0242(11) 0.0025(10) 0.0035(10) 0.0097(10)
C166 0.0288(13) 0.0239(11) 0.0339(13) 0.0027(10) -0.0002(11) 0.0036(10)
C22 0.0303(14) 0.0254(11) 0.0300(12) 0.0005(9) -0.0006(11) 0.0057(10)
C28 0.0246(13) 0.0250(11) 0.0302(12) 0.0050(9) -0.0007(10) 0.0014(9)
C30 0.0225(12) 0.0252(11) 0.0278(12) 0.0053(9) -0.0005(10) 0.0020(9)
C143 0.0222(12) 0.0257(11) 0.0276(11) 0.0044(9) 0.0040(10) 0.0052(9)
C25 0.0223(12) 0.0283(12) 0.0281(12) 0.0040(9) 0.0032(10) 0.0035(9)
C154 0.0260(13) 0.0251(11) 0.0256(11) 0.0030(9) 0.0019(10) 0.0035(9)
C112 0.0313(14) 0.0310(12) 0.0228(11) 0.0021(9) 0.0018(10) 0.0080(10)
C76 0.0384(15) 0.0266(12) 0.0242(11) 0.0010(9) -0.0017(11) 0.0088(10)
C160 0.0286(13) 0.0244(11) 0.0260(11) 0.0018(9) 0.0008(10) 0.0026(10)
C152 0.0266(13) 0.0286(12) 0.0267(12) 0.0050(10) 0.0017(10) 0.0055(10)
C18 0.0257(13) 0.0262(11) 0.0235(11) 0.0019(9) 0.0014(10) -0.0004(9)
C20 0.0223(12) 0.0254(11) 0.0278(12) 0.0063(9) 0.0013(10) 0.0026(9)
C161 0.0247(13) 0.0271(12) 0.0312(12) 0.0044(10) 0.0013(10) 0.0040(10)
C27 0.0213(12) 0.0267(11) 0.0334(12) 0.0104(10) 0.0032(10) 0.0028(9)
C34 0.0296(13) 0.0278(12) 0.0268(12) 0.0044(9) 0.0002(10) 0.0065(10)
C159 0.0309(13) 0.0256(11) 0.0267(12) 0.0044(9) 0.0030(10) 0.0062(10)
C84 0.0330(14) 0.0276(12) 0.0241(11) 0.0011(9) 0.0005(10) 0.0073(10)
C140 0.0213(12) 0.0266(11) 0.0241(11) 0.0024(9) 0.0026(9) 0.0049(9)
C72 0.0309(14) 0.0233(11) 0.0316(12) 0.0033(9) 0.0035(11) 0.0052(10)
C155 0.0292(13) 0.0271(12) 0.0265(12) 0.0031(9) -0.0012(10) 0.0051(10)
C101 0.0286(13) 0.0309(12) 0.0241(11) -0.0033(9) 0.0001(10) 0.0048(10)
C119 0.0381(15) 0.0311(12) 0.0245(12) 0.0061(10) 0.0026(11) 0.0106(11)
C16 0.0327(14) 0.0294(12) 0.0254(12) -0.0012(9) -0.0015(10) 0.0087(10)
C132 0.0254(13) 0.0274(12) 0.0338(13) -0.0036(10) 0.0006(11) 0.0068(10)
C117 0.0295(13) 0.0302(12) 0.0235(11) 0.0044(9) 0.0011(10) 0.0055(10)
C4 0.0429(16) 0.0304(12) 0.0220(11) 0.0050(9) 0.0038(11) 0.0099(11)
C19 0.0428(16) 0.0230(11) 0.0267(12) 0.0014(9) 0.0001(11) 0.0058(10)
C137 0.0234(13) 0.0263(12) 0.0373(13) 0.0003(10) 0.0001(11) 0.0051(10)
C56 0.0310(14) 0.0359(13) 0.0276(12) 0.0073(10) -0.0006(11) 0.0083(11)
C167 0.0323(14) 0.0280(12) 0.0267(12) 0.0030(10) 0.0025(11) 0.0063(10)
C138 0.0245(13) 0.0290(12) 0.0299(12) -0.0006(10) 0.0010(10) 0.0044(10)
C106 0.0282(13) 0.0267(11) 0.0245(11) 0.0007(9) 0.0022(10) 0.0061(10)
C135 0.0237(12) 0.0257(11) 0.0328(13) 0.0054(10) 0.0028(10) 0.0035(9)
C95 0.0293(13) 0.0255(11) 0.0275(12) -0.0014(9) 0.0010(10) 0.0059(10)
C36 0.0269(13) 0.0292(12) 0.0266(12) 0.0056(10) -0.0003(10) 0.0040(10)
C113 0.0304(13) 0.0275(12) 0.0260(11) 0.0022(9) 0.0019(10) 0.0061(10)
C91 0.0237(12) 0.0254(11) 0.0228(11) -0.0001(9) 0.0006(9) 0.0045(9)
C68 0.0497(17) 0.0238(12) 0.0288(12) 0.0038(10) -0.0012(12) 0.0091(11)
C35 0.0299(14) 0.0267(12) 0.0327(13) 0.0032(10) 0.0008(11) 0.0061(10)
C6 0.0372(15) 0.0243(11) 0.0266(12) 0.0062(9) 0.0019(11) 0.0050(10)
C134 0.0255(13) 0.0275(12) 0.0293(12) -0.0012(9) 0.0012(10) 0.0001(10)
C162 0.0318(14) 0.0256(12) 0.0264(12) 0.0027(9) 0.0015(10) 0.0045(10)
C142 0.0331(14) 0.0296(12) 0.0321(13) 0.0074(10) 0.0069(11) 0.0045(10)
C107 0.0297(14) 0.0337(12) 0.0228(11) -0.0005(10) 0.0009(10) 0.0091(10)
C73 0.0368(15) 0.0255(12) 0.0321(13) 0.0052(10) 0.0023(11) 0.0069(10)
C9 0.0413(15) 0.0273(12) 0.0243(12) 0.0053(9) 0.0001(11) 0.0051(11)
C141 0.0275(13) 0.0294(12) 0.0273(12) 0.0016(10) -0.0030(10) 0.0020(10)
C41 0.0315(14) 0.0286(12) 0.0316(12) 0.0054(10) -0.0005(11) 0.0087(10)
C136 0.0257(13) 0.0246(11) 0.0384(13) 0.0014(10) 0.0039(11) 0.0057(10)
C50 0.0314(14) 0.0292(12) 0.0282(12) 0.0050(10) 0.0003(11) 0.0075(10)
C13 0.0437(16) 0.0224(11) 0.0279(12) 0.0045(9) -0.0038(11) 0.0062(10)
C88 0.0391(15) 0.0243(12) 0.0307(12) 0.0014(10) 0.0092(11) 0.0068(10)
C169 0.0405(15) 0.0275(12) 0.0284(12) 0.0014(10) -0.0011(11) 0.0073(11)
C98 0.0464(16) 0.0273(12) 0.0268(12) -0.0010(10) 0.0027(12) 0.0044(11)
C174 0.0413(15) 0.0256(12) 0.0277(12) 0.0029(10) -0.0006(11) 0.0045(11)
C103 0.0425(16) 0.0237(11) 0.0282(12) 0.0031(10) 0.0026(11) 0.0041(10)
C70 0.0454(16) 0.0269(12) 0.0281(12) 0.0050(10) -0.0011(11) 0.0095(11)
C29 0.0319(14) 0.0276(12) 0.0320(13) 0.0032(10) -0.0028(11) 0.0016(10)
C42 0.0278(13) 0.0283(12) 0.0292(12) 0.0053(10) 0.0003(10) 0.0041(10)
C74 0.0500(17) 0.0284(13) 0.0293(13) 0.0054(10) -0.0003(12) 0.0095(12)
C144 0.0412(16) 0.0229(12) 0.0414(14) 0.0035(10) 0.0049(12) 0.0066(11)
C108 0.0418(16) 0.0372(14) 0.0245(12) -0.0062(10) 0.0000(11) 0.0128(12)
C54 0.0373(15) 0.0330(13) 0.0257(12) 0.0025(10) -0.0032(11) 0.0066(11)
C168 0.0336(14) 0.0263(12) 0.0342(13) 0.0034(10) -0.0041(11) 0.0073(10)
C184 0.0444(16) 0.0285(12) 0.0281(12) 0.0010(10) 0.0000(12) 0.0033(11)
C43 0.0347(15) 0.0239(12) 0.0365(13) 0.0016(10) -0.0029(11) 0.0028(10)
C10 0.0426(16) 0.0299(12) 0.0238(12) 0.0026(10) 0.0052(11) 0.0117(11)
C97 0.0383(15) 0.0253(11) 0.0254(12) 0.0017(9) 0.0016(11) 0.0067(10)
C31 0.0355(15) 0.0449(15) 0.0251(12) 0.0065(11) 0.0068(11) 0.0164(12)
C44 0.0331(14) 0.0298(12) 0.0306(13) 0.0043(10) -0.0028(11) 0.0036(10)
C146 0.0321(14) 0.0312(13) 0.0335(13) -0.0032(10) 0.0025(11) 0.0036(11)
C26 0.0471(17) 0.0261(12) 0.0271(12) 0.0014(10) 0.0049(12) 0.0030(11)
C145 0.0355(15) 0.0286(12) 0.0406(14) -0.0029(11) 0.0046(12) 0.0077(11)
C157 0.0353(14) 0.0290(12) 0.0295(12) 0.0077(10) 0.0053(11) 0.0068(10)
C80 0.0385(15) 0.0228(11) 0.0347(13) 0.0030(10) 0.0080(12) 0.0084(10)
C1 0.0547(18) 0.0292(13) 0.0265(12) 0.0075(10) 0.0024(12) 0.0081(12)
C150 0.0350(15) 0.0318(13) 0.0336(13) 0.0101(11) 0.0085(11) 0.0078(11)
C178 0.0487(17) 0.0317(13) 0.0274(12) 0.0008(10) -0.0046(12) 0.0031(12)
C81 0.0457(17) 0.0263(12) 0.0404(14) 0.0052(11) 0.0019(13) 0.0095(11)
C17 0.0555(19) 0.0340(13) 0.0237(12) 0.0009(10) 0.0025(12) 0.0104(12)
C32 0.0436(16) 0.0308(13) 0.0283(12) -0.0034(10) 0.0071(12) 0.0002(11)
C175 0.0427(16) 0.0319(13) 0.0383(14) 0.0020(11) -0.0089(12) 0.0127(12)
C151 0.0420(16) 0.0276(12) 0.0439(15) 0.0114(11) 0.0054(13) 0.0091(11)
C92 0.0536(18) 0.0310(13) 0.0229(12) 0.0012(10) -0.0048(12) 0.0075(12)
C37 0.0385(16) 0.0494(16) 0.0238(12) 0.0017(11) 0.0019(11) 0.0088(13)
C158 0.0507(18) 0.0325(13) 0.0390(15) 0.0115(11) 0.0127(13) 0.0117(12)
C51 0.0384(16) 0.0264(12) 0.0451(15) 0.0025(11) 0.0033(13) 0.0065(11)
C114 0.0554(19) 0.0399(15) 0.0275(13) -0.0066(11) 0.0017(13) 0.0147(13)
C163 0.0569(19) 0.0326(14) 0.0327(14) 0.0083(11) 0.0030(13) 0.0075(13)
C58 0.0419(16) 0.0384(14) 0.0288(12) 0.0058(11) -0.0035(12) 0.0164(12)
C153 0.0390(16) 0.0311(13) 0.0369(14) -0.0053(11) 0.0049(12) 0.0052(11)
C52 0.0352(16) 0.0323(13) 0.0554(17) 0.0115(12) 0.0026(13) 0.0038(11)
C120 0.0400(16) 0.0408(14) 0.0273(12) 0.0030(11) -0.0024(11) 0.0102(12)
C115 0.057(2) 0.0460(16) 0.0296(13) 0.0009(12) 0.0138(13) 0.0163(14)
C89 0.062(2) 0.0294(13) 0.0372(14) 0.0107(11) -0.0005(14) 0.0139(13)
C121 0.0450(17) 0.0444(15) 0.0317(13) 0.0116(12) 0.0029(12) 0.0050(13)
C129 0.060(2) 0.0258(13) 0.0323(13) -0.0004(10) -0.0060(13) 0.0029(12)
C122 0.060(2) 0.0413(15) 0.0294(13) 0.0052(11) -0.0013(13) 0.0223(14)
C82 0.064(2) 0.0321(13) 0.0298(13) 0.0076(11) -0.0018(13) 0.0134(13)
C24 0.0571(19) 0.0343(13) 0.0254(12) 0.0079(10) 0.0012(12) 0.0086(13)
C165 0.0395(16) 0.0367(14) 0.0344(14) 0.0049(11) 0.0040(12) 0.0091(12)
C85 0.074(2) 0.0308(13) 0.0241(13) -0.0008(10) -0.0055(13) 0.0150(14)
C164 0.0551(19) 0.0369(14) 0.0395(15) 0.0163(12) 0.0123(14) 0.0139(13)
C176 0.0439(17) 0.0376(15) 0.0536(17) 0.0192(13) -0.0001(14) 0.0089(13)
C170 0.063(2) 0.0415(15) 0.0319(14) 0.0107(12) 0.0050(14) 0.0098(14)
C77 0.070(2) 0.0327(14) 0.0246(12) 0.0040(10) -0.0037(13) 0.0125(13)
C39 0.070(2) 0.0321(14) 0.0309(14) -0.0069(11) 0.0135(14) -0.0015(14)
C177 0.0497(18) 0.0394(15) 0.0416(15) -0.0002(12) -0.0072(14) 0.0188(13)
C173 0.0448(17) 0.0377(14) 0.0319(13) 0.0024(11) 0.0016(12) 0.0113(12)
C53 0.0529(19) 0.0256(13) 0.0481(16) 0.0020(11) -0.0095(14) 0.0009(12)
C171 0.0531(19) 0.0405(15) 0.0304(13) 0.0055(11) 0.0037(13) 0.0120(13)
C104 0.078(2) 0.0284(13) 0.0299(13) -0.0058(10) 0.0003(13) 0.0053(13)
C185 0.062(2) 0.0480(17) 0.0314(14) 0.0033(12) -0.0010(14) 0.0132(15)
C187 0.075(2) 0.0274(13) 0.0370(15) 0.0015(11) -0.0093(15) 0.0018(14)
C183 0.055(2) 0.0409(15) 0.0360(15) 0.0006(12) -0.0001(14) 0.0114(14)
C179 0.063(2) 0.0425(16) 0.0347(14) 0.0051(12) 0.0013(14) 0.0168(15)
C188 0.080(3) 0.0317(14) 0.0360(15) -0.0012(12) -0.0038(15) 0.0114(15)
C116 0.050(2) 0.072(2) 0.0298(14) -0.0184(14) -0.0100(14) 0.0244(17)
C189 0.065(2) 0.0368(15) 0.0504(18) -0.0028(13) -0.0114(16) -0.0042(15)
C46 0.069(2) 0.0320(14) 0.0481(17) -0.0048(13) 0.0127(16) -0.0032(14)
C62 0.078(3) 0.0551(19) 0.0428(17) 0.0007(14) -0.0142(17) 0.0383(18)
C38 0.0530(19) 0.0430(16) 0.0414(16) 0.0065(13) 0.0057(14) 0.0104(14)
C33 0.0413(17) 0.0451(16) 0.0468(17) 0.0063(13) 0.0033(14) 0.0056(13)
C55 0.0497(19) 0.0535(18) 0.0361(15) 0.0016(13) 0.0002(14) 0.0105(15)
C172 0.094(3) 0.0408(16) 0.0370(16) 0.0180(13) 0.0138(17) 0.0173(17)
C40 0.0489(19) 0.0464(17) 0.0454(16) 0.0084(13) -0.0009(14) 0.0047(14)
C63 0.069(2) 0.075(2) 0.0328(15) 0.0190(15) 0.0071(15) 0.0416(19)
C47 0.067(2) 0.0331(15) 0.062(2) -0.0092(14) 0.0207(18) 0.0052(15)
C180 0.093(3) 0.0376(16) 0.0498(18) 0.0211(14) 0.0161(18) 0.0170(17)
C59 0.062(2) 0.069(2) 0.0487(18) 0.0131(16) -0.0002(17) 0.0212(18)
C57 0.056(2) 0.060(2) 0.0449(17) 0.0006(15) -0.0017(16) 0.0102(16)
C64 0.045(2) 0.072(2) 0.067(2) 0.0282(18) -0.0197(17) 0.0112(17)
C49 0.057(2) 0.0494(18) 0.0490(18) 0.0096(14) 0.0023(16) 0.0110(15)
C186 0.074(3) 0.0542(19) 0.0382(16) -0.0010(14) -0.0089(16) 0.0170(17)
C45 0.055(2) 0.0472(17) 0.0440(16) 0.0038(13) 0.0007(15) 0.0094(15)
C48 0.109(3) 0.0471(18) 0.0382(17) -0.0097(14) 0.0170(19) 0.000(2)
C60 0.072(3) 0.065(2) 0.0484(19) -0.0052(16) -0.0014(18) 0.0127(19)
C61 0.060(2) 0.082(3) 0.052(2) -0.0027(18) -0.0037(18) 0.018(2)
C181 0.151(5) 0.049(2) 0.058(2) 0.0210(17) 0.056(3) 0.016(2)
C182 0.128(4) 0.058(2) 0.062(2) 0.0302(19) -0.029(3) 0.002(2)
C65 0.077(3) 0.048(2) 0.043(2) -0.0110(17) 0.011(2) 0.019(2)
C109 0.069(3) 0.0389(19) 0.0351(19) -0.0101(15) -0.0123(19) 0.0015(18)
C110 0.094(3) 0.0345(18) 0.045(2) -0.0033(16) -0.001(2) 0.010(2)
C190 0.112(4) 0.075(3) 0.064(2) 0.000(2) -0.036(2) 0.033(3)
C191 0.116(3) 0.077(2) 0.066(2) 0.010(2) -0.035(2) -0.007(2)
C192 0.087(3) 0.147(4) 0.054(2) -0.018(2) 0.001(2) 0.028(3)
C96 0.110(5) 0.106(4) 0.097(4) 0.026(3) -0.008(3) 0.004(3)
C102 0.131(6) 0.149(6) 0.090(4) 0.027(4) -0.012(4) -0.024(5)
C111 0.159(7) 0.191(7) 0.065(3) 0.025(4) -0.027(4) -0.042(6)
C118 0.078(2) 0.033(3) 0.027(3) -0.006(3) 0.0013(18) 0.0070(18)
C65A 0.078(2) 0.034(3) 0.0315(18) -0.003(2) 0.0005(18) 0.006(2)
C1A 0.078(2) 0.026(2) 0.025(3) -0.011(2) 0.0011(19) 0.0064(17)

loop_
_atom_type_symbol
_atom_type_description
_atom_type_scat_dispersion_real
_atom_type_scat_dispersion_imag
_atom_type_scat_source
C C 0.0181 0.0091 'International Tables Vol C Tables 4.2.6.8 and 6.1.1.4'
H H 0.0000 0.0000 'International Tables Vol C Tables 4.2.6.8 and 6.1.1.4'
N N 0.0311 0.0180 'International Tables Vol C Tables 4.2.6.8 and 6.1.1.4'

loop_
_geom_angle_atom_site_label_1
_geom_angle_atom_site_label_2
_geom_angle_atom_site_label_3
_geom_angle
_geom_angle_site_symmetry_1
_geom_angle_site_symmetry_3
_geom_angle_publ_flag
C131 N001 C130 137.9(2) . . ?
C132 N001 C130 109.3(2) . . ?
C132 N001 C131 108.8(2) . . ?
C2 N002 C3 136.0(2) . . ?
C4 N002 C2 108.64(19) . . ?
C4 N002 C3 108.6(2) . . ?
C67 N003 C66 140.3(2) . . ?
C68 N003 C66 109.4(2) . . ?
C68 N003 C67 108.9(2) . . ?
C90 C93 C86 118.5(2) . . ?
C90 C93 C99 118.9(2) . . ?
C86 C93 C99 122.4(2) . . ?
C79 C71 C78 123.0(2) . . ?
C67 C71 C78 124.7(2) . . ?
C67 C71 C79 112.3(2) . . ?
C2 C5 C11 111.9(2) . . ?
C2 C5 C12 125.0(2) . . ?
C11 C5 C12 123.1(2) . . ?
C93 C90 H90 118.2 . . ?
C93 C90 C83 123.7(2) . . ?
C83 C90 H90 118.2 . . ?
C139 C133 C140 123.0(2) . . ?
C130 C133 C139 112.3(2) . . ?
C130 C133 C140 124.6(2) . . ?
C99 C105 C100 118.2(2) . . ?
C99 C105 C112 118.6(2) . . ?
C112 C105 C100 123.2(2) . . ?
C133 C139 C147 119.8(2) . . ?
C148 C139 C133 120.7(2) . . ?
C148 C139 C147 119.3(2) . . ?
C94 C87 C79 118.4(2) . . ?
C95 C87 C94 120.2(2) . . ?
C95 C87 C79 121.3(2) . . ?
C93 C86 C78 120.4(2) . . ?
C93 C86 C94 116.2(2) . . ?
C78 C86 C94 123.3(2) . . ?
C154 C147 C139 117.9(2) . . ?
C154 C147 C155 120.2(2) . . ?
C155 C147 C139 121.8(2) . . ?
C86 C78 C71 113.60(19) . . ?
C86 C78 C75 118.9(2) . . ?
C75 C78 C71 127.4(2) . . ?
N002 C2 C5 125.7(2) . . ?
N002 C2 C6 107.1(2) . . ?
C5 C2 C6 127.2(2) . . ?
C87 C94 C86 120.8(2) . . ?
C87 C94 C100 117.7(2) . . ?
C100 C94 C86 121.4(2) . . ?
N001 C130 C133 125.3(2) . . ?
N001 C130 C134 106.8(2) . . ?
C133 C130 C134 127.8(2) . . ?
C71 C79 C87 120.2(2) . . ?
C71 C79 C88 120.5(2) . . ?
C88 C79 C87 119.2(2) . . ?
N003 C66 C69 125.4(2) . . ?
N003 C66 C70 106.6(2) . . ?
C69 C66 C70 127.9(2) . . ?
C90 C83 C75 120.3(2) . . ?
C90 C83 C91 115.6(2) . . ?
C75 C83 C91 124.1(2) . . ?
C105 C99 C93 120.2(2) . . ?
C105 C99 C106 118.3(2) . . ?
C106 C99 C93 121.5(2) . . ?
N002 C3 C7 124.8(2) . . ?
N002 C3 C8 107.12(19) . . ?
C7 C3 C8 128.1(2) . . ?
C15 C23 C28 122.4(2) . . ?
C30 C23 C15 121.6(2) . . ?
C30 C23 C28 115.8(2) . . ?
C5 C11 C18 120.2(2) . . ?
C19 C11 C5 121.3(2) . . ?
C19 C11 C18 118.5(2) . . ?
C156 C149 C154 116.9(2) . . ?
C156 C149 C140 121.0(2) . . ?
C140 C149 C154 122.0(2) . . ?
C94 C100 C105 120.8(2) . . ?
C107 C100 C105 120.0(2) . . ?
C107 C100 C94 119.2(2) . . ?
N001 C131 C135 124.9(2) . . ?
N001 C131 C136 107.1(2) . . ?
C135 C131 C136 127.9(2) . . ?
C149 C156 C162 121.0(2) . . ?
C159 C156 C149 120.0(2) . . ?
C159 C156 C162 119.0(2) . . ?
C7 C14 C21 119.7(2) . . ?
C22 C14 C21 118.7(2) . . ?
C22 C14 C7 121.4(2) . . ?
C15 C12 C5 128.0(2) . . ?
C20 C12 C5 114.1(2) . . ?
C20 C12 C15 117.92(19) . . ?
C78 C75 C69 130.3(2) . . ?
C83 C75 C78 117.27(19) . . ?
C83 C75 C69 112.4(2) . . ?
C23 C15 C12 118.4(2) . . ?
C23 C15 C7 113.6(2) . . ?
C12 C15 C7 128.0(2) . . ?
C28 C21 C14 118.3(2) . . ?
C29 C21 C14 121.6(2) . . ?
C29 C21 C28 120.1(2) . . ?
N003 C67 C71 125.2(2) . . ?
N003 C67 C72 107.1(2) . . ?
C71 C67 C72 127.7(2) . . ?
C66 C69 C75 124.0(2) . . ?
C66 C69 C76 112.4(2) . . ?
C76 C69 C75 123.5(2) . . ?
C3 C7 C14 111.7(2) . . ?
C3 C7 C15 125.6(2) . . ?
C14 C7 C15 122.7(2) . . ?
C139 C148 H148 117.9 . . ?
C141 C148 C139 124.3(2) . . ?
C141 C148 H148 117.9 . . ?
C3 C8 C10 108.2(2) . . ?
C16 C8 C3 117.8(2) . . ?
C16 C8 C10 134.0(2) . . ?
C160 C166 H166 118.5 . . ?
C161 C166 H166 118.5 . . ?
C161 C166 C160 123.1(2) . . ?
C14 C22 H22 118.1 . . ?
C16 C22 C14 123.7(2) . . ?
C16 C22 H22 118.1 . . ?
C21 C28 C23 120.7(2) . . ?
C21 C28 C34 117.2(2) . . ?
C34 C28 C23 121.9(2) . . ?
C23 C30 C36 121.2(2) . . ?
C27 C30 C23 119.5(2) . . ?
C27 C30 C36 119.3(2) . . ?
C152 C143 C140 118.1(2) . . ?
C152 C143 C135 113.2(2) . . ?
C140 C143 C135 128.6(2) . . ?
C18 C25 C20 121.6(2) . . ?
C18 C25 C31 116.9(2) . . ?
C31 C25 C20 121.5(2) . . ?
C147 C154 C149 121.5(2) . . ?
C147 C154 C160 117.0(2) . . ?
C160 C154 C149 121.4(2) . . ?
C105 C112 H112 118.2 . . ?
C117 C112 C105 123.6(2) . . ?
C117 C112 H112 118.2 . . ?
C69 C76 C84 120.3(2) . . ?
C69 C76 C85 120.3(2) . . ?
C85 C76 C84 119.3(2) . . ?
C166 C160 C154 120.1(2) . . ?
C166 C160 C167 119.8(2) . . ?
C154 C160 C167 120.1(2) . . ?
C143 C152 C159 121.0(2) . . ?
C143 C152 C157 122.0(2) . . ?
C159 C152 C157 117.0(2) . . ?
C25 C18 C11 118.5(2) . . ?
C25 C18 C26 119.9(2) . . ?
C26 C18 C11 121.6(2) . . ?
C12 C20 C25 122.2(2) . . ?
C27 C20 C12 121.5(2) . . ?
C27 C20 C25 116.3(2) . . ?
C166 C161 C168 120.1(2) . . ?
C155 C161 C166 116.9(2) . . ?
C155 C161 C168 123.0(2) . . ?
C30 C27 C20 120.2(2) . . ?
C30 C27 C33 119.5(2) . . ?
C20 C27 C33 120.2(2) . . ?
C28 C34 C42 119.6(2) . . ?
C41 C34 C28 120.2(2) . . ?
C41 C34 C42 120.0(2) . . ?
C156 C159 C152 120.2(2) . . ?
C156 C159 C165 119.7(2) . . ?
C152 C159 C165 120.1(2) . . ?
C91 C84 C76 118.1(2) . . ?
C91 C84 C92 118.8(2) . . ?
C92 C84 C76 123.0(2) . . ?
C149 C140 C133 113.86(19) . . ?
C149 C140 C143 118.5(2) . . ?
C143 C140 C133 127.6(2) . . ?
C67 C72 C73 107.5(2) . . ?
C80 C72 C67 117.2(2) . . ?
C80 C72 C73 135.2(2) . . ?
C147 C155 H155 118.8 . . ?
C161 C155 C147 122.5(2) . . ?
C161 C155 H155 118.8 . . ?
C95 C101 C107 117.5(2) . . ?
C95 C101 C108 122.9(2) . . ?
C107 C101 C108 119.5(2) . . ?
C117 C119 C120 110.7(2) . . ?
C117 C119 C121 108.3(2) . . ?
C117 C119 C122 112.1(2) . . ?
C120 C119 C121 109.1(2) . . ?
C120 C119 C122 108.0(2) . . ?
C122 C119 C121 108.4(2) . . ?
C8 C16 H16 121.4 . . ?
C22 C16 C8 117.2(2) . . ?
C22 C16 H16 121.4 . . ?
N001 C132 C137 113.3(2) . . ?
N001 C132 C138 112.8(2) . . ?
C138 C132 C137 132.7(2) . . ?
C112 C117 C119 121.1(2) . . ?
C112 C117 C113 116.6(2) . . ?
C113 C117 C119 122.3(2) . . ?
N002 C4 C9 113.2(2) . . ?
N002 C4 C10 112.8(2) . . ?
C9 C4 C10 131.3(2) . . ?
C11 C19 H19 117.9 . . ?
C13 C19 C11 124.3(2) . . ?
C13 C19 H19 117.9 . . ?
C132 C137 C136 102.9(2) . . ?
C132 C137 C145 112.5(2) . . ?
C145 C137 C136 144.2(2) . . ?
C50 C56 C54 117.1(2) . . ?
C50 C56 C58 123.4(2) . . ?
C54 C56 C58 119.5(2) . . ?
C162 C167 C160 118.3(2) . . ?
C174 C167 C160 121.8(2) . . ?
C174 C167 C162 119.9(2) . . ?
C132 C138 C134 103.2(2) . . ?
C132 C138 C146 112.6(2) . . ?
C146 C138 C134 144.0(2) . . ?
C99 C106 H106 119.2 . . ?
C113 C106 C99 121.7(2) . . ?
C113 C106 H106 119.2 . . ?
C131 C135 C143 124.8(2) . . ?
C131 C135 C142 111.9(2) . . ?
C142 C135 C143 123.2(2) . . ?
C87 C95 H95 118.9 . . ?
C101 C95 C87 122.2(2) . . ?
C101 C95 H95 118.9 . . ?
C42 C36 C30 120.5(2) . . ?
C42 C36 C44 118.0(2) . . ?
C44 C36 C30 121.5(2) . . ?
C117 C113 H113 119.4 . . ?
C106 C113 C117 121.3(2) . . ?
C106 C113 H113 119.4 . . ?
C84 C91 C83 120.4(2) . . ?
C84 C91 C97 117.1(2) . . ?
C97 C91 C83 122.5(2) . . ?
N003 C68 C73 113.5(2) . . ?
N003 C68 C74 112.8(2) . . ?
C73 C68 C74 133.2(2) . . ?
C41 C35 C43 119.9(2) . . ?
C29 C35 C41 117.1(2) . . ?
C29 C35 C43 123.0(2) . . ?
C2 C6 C9 107.9(2) . . ?
C13 C6 C2 118.0(2) . . ?
C13 C6 C9 133.9(2) . . ?
C130 C134 C138 107.8(2) . . ?
C141 C134 C130 117.1(2) . . ?
C141 C134 C138 135.0(2) . . ?
C167 C162 C156 120.8(2) . . ?
C169 C162 C156 121.4(2) . . ?
C169 C162 C167 117.8(2) . . ?
C135 C142 C150 119.5(2) . . ?
C135 C142 C151 121.3(2) . . ?
C151 C142 C150 118.9(2) . . ?
C100 C107 C101 123.1(2) . . ?
C100 C107 H107 118.5 . . ?
C101 C107 H107 118.5 . . ?
C68 C73 C72 102.9(2) . . ?
C68 C73 C81 112.6(2) . . ?
C81 C73 C72 144.4(2) . . ?
C4 C9 C6 103.1(2) . . ?
C4 C9 C1 113.2(2) . . ?
C1 C9 C6 142.6(2) . . ?
C148 C141 C134 117.7(2) . . ?
C148 C141 H141 121.2 . . ?
C134 C141 H141 121.2 . . ?
C34 C41 C35 122.3(2) . . ?
C34 C41 H41 118.8 . . ?
C35 C41 H41 118.8 . . ?
C131 C136 C137 107.7(2) . . ?
C144 C136 C131 117.4(2) . . ?
C144 C136 C137 134.8(2) . . ?
C56 C50 H50 119.1 . . ?
C56 C50 C42 121.8(2) . . ?
C42 C50 H50 119.1 . . ?
C19 C13 C6 117.2(2) . . ?
C19 C13 H13 121.4 . . ?
C6 C13 H13 121.4 . . ?
C79 C88 H88 117.9 . . ?
C80 C88 C79 124.1(2) . . ?
C80 C88 H88 117.9 . . ?
C162 C169 C173 118.7(2) . . ?
C178 C169 C162 120.1(2) . . ?
C178 C169 C173 121.1(2) . . ?
C103 C98 C104 121.9(2) . . ?
C92 C98 C103 116.5(2) . . ?
C92 C98 C104 121.6(2) . . ?
C167 C174 H174 118.6 . . ?
C184 C174 C167 122.9(2) . . ?
C184 C174 H174 118.6 . . ?
C98 C103 H103 119.5 . . ?
C97 C103 C98 120.9(2) . . ?
C97 C103 H103 119.5 . . ?
C66 C70 C74 108.0(2) . . ?
C77 C70 C66 117.0(2) . . ?
C77 C70 C74 134.9(2) . . ?
C21 C29 H29 118.8 . . ?
C35 C29 C21 122.4(2) . . ?
C35 C29 H29 118.8 . . ?
C36 C42 C34 117.9(2) . . ?
C50 C42 C34 121.8(2) . . ?
C50 C42 C36 120.2(2) . . ?
C68 C74 C70 103.2(2) . . ?
C68 C74 C82 112.4(2) . . ?
C82 C74 C70 144.3(2) . . ?
C136 C144 H144 121.1 . . ?
C151 C144 C136 117.8(2) . . ?
C151 C144 H144 121.1 . . ?
C114 C108 C101 112.9(2) . . ?
C114 C108 C116 108.0(2) . . ?
C115 C108 C101 108.2(2) . . ?
C115 C108 C114 109.0(2) . . ?
C115 C108 C116 109.7(2) . . ?
C116 C108 C101 109.0(2) . . ?
C56 C54 H54 118.8 . . ?
C44 C54 C56 122.3(2) . . ?
C44 C54 H54 118.8 . . ?
C161 C168 C177 110.3(2) . . ?
C175 C168 C161 112.2(2) . . ?
C175 C168 C176 109.5(2) . . ?
C175 C168 C177 107.6(2) . . ?
C176 C168 C161 109.3(2) . . ?
C176 C168 C177 107.8(2) . . ?
C174 C184 C178 116.7(2) . . ?
C174 C184 C129 123.4(2) . . ?
C178 C184 C129 120.0(2) . . ?
C35 C43 C51 109.6(2) . . ?
C35 C43 C53 111.5(2) . . ?
C51 C43 C53 108.4(2) . . ?
C52 C43 C35 108.9(2) . . ?
C52 C43 C51 109.6(2) . . ?
C52 C43 C53 108.8(2) . . ?
C4 C10 C8 103.2(2) . . ?
C4 C10 C17 113.2(2) . . ?
C17 C10 C8 142.4(2) . . ?
C91 C97 H97 118.6 . . ?
C103 C97 C91 122.8(2) . . ?
C103 C97 H97 118.6 . . ?
C25 C31 C38 122.4(2) . . ?
C37 C31 C25 121.1(2) . . ?
C37 C31 C38 116.0(2) . . ?
C36 C44 C40 119.3(2) . . ?
C54 C44 C36 120.0(2) . . ?
C54 C44 C40 120.6(2) . . ?
C138 C146 H146 120.9 . . ?
C138 C146 C153 118.1(2) . . ?
C153 C146 H146 120.9 . . ?
C18 C26 H26 118.4 . . ?
C32 C26 C18 123.2(2) . . ?
C32 C26 H26 118.4 . . ?
C137 C145 H145 120.9 . . ?
C153 C145 C137 118.2(2) . . ?
C153 C145 H145 120.9 . . ?
C150 C157 C152 121.9(2) . . ?
C150 C157 C163 116.4(2) . . ?
C163 C157 C152 121.8(2) . . ?
C72 C80 H80 120.9 . . ?
C88 C80 C72 118.1(2) . . ?
C88 C80 H80 120.9 . . ?
C9 C1 H1 120.8 . . ?
C9 C1 C24 118.4(2) . . ?
C24 C1 H1 120.8 . . ?
C157 C150 C142 117.7(2) . . ?
C158 C150 C142 121.3(2) . . ?
C158 C150 C157 120.9(2) . . ?
C169 C178 C184 122.5(2) . . ?
C169 C178 H178 118.8 . . ?
C184 C178 H178 118.8 . . ?
C73 C81 H81 121.0 . . ?
C73 C81 C89 118.1(2) . . ?
C89 C81 H81 121.0 . . ?
C10 C17 H17 120.8 . . ?
C10 C17 C24 118.4(2) . . ?
C24 C17 H17 120.8 . . ?
C26 C32 C39 120.8(2) . . ?
C37 C32 C26 116.2(2) . . ?
C37 C32 C39 122.9(2) . . ?
C168 C175 H17A 109.5 . . ?
C168 C175 H17B 109.5 . . ?
C168 C175 H17C 109.5 . . ?
H17A C175 H17B 109.5 . . ?
H17A C175 H17C 109.5 . . ?
H17B C175 H17C 109.5 . . ?
C142 C151 H151 118.2 . . ?
C144 C151 C142 123.6(2) . . ?
C144 C151 H151 118.2 . . ?
C84 C92 H92 118.1 . . ?
C98 C92 C84 123.9(2) . . ?
C98 C92 H92 118.1 . . ?
C31 C37 H37 118.7 . . ?
C32 C37 C31 122.7(2) . . ?
C32 C37 H37 118.7 . . ?
C150 C158 H158 119.1 . . ?
C164 C158 C150 121.9(3) . . ?
C164 C158 H158 119.1 . . ?
C43 C51 H51A 109.5 . . ?
C43 C51 H51B 109.5 . . ?
C43 C51 H51C 109.5 . . ?
H51A C51 H51B 109.5 . . ?
H51A C51 H51C 109.5 . . ?
H51B C51 H51C 109.5 . . ?
C108 C114 H11A 109.5 . . ?
C108 C114 H11B 109.5 . . ?
C108 C114 H11C 109.5 . . ?
H11A C114 H11B 109.5 . . ?
H11A C114 H11C 109.5 . . ?
H11B C114 H11C 109.5 . . ?
C157 C163 C171 119.2(2) . . ?
C170 C163 C157 120.4(3) . . ?
C170 C163 C171 120.3(3) . . ?
C62 C58 C56 111.8(2) . . ?
C62 C58 C63 108.6(3) . . ?
C62 C58 C64 109.0(3) . . ?
C63 C58 C56 110.3(2) . . ?
C63 C58 C64 108.0(3) . . ?
C64 C58 C56 108.9(2) . . ?
C146 C153 H153 117.5 . . ?
C145 C153 C146 125.0(2) . . ?
C145 C153 H153 117.5 . . ?
C43 C52 H52A 109.5 . . ?
C43 C52 H52B 109.5 . . ?
C43 C52 H52C 109.5 . . ?
H52A C52 H52B 109.5 . . ?
H52A C52 H52C 109.5 . . ?
H52B C52 H52C 109.5 . . ?
C119 C120 H12A 109.5 . . ?
C119 C120 H12B 109.5 . . ?
C119 C120 H12C 109.5 . . ?
H12A C120 H12B 109.5 . . ?
H12A C120 H12C 109.5 . . ?
H12B C120 H12C 109.5 . . ?
C108 C115 H11D 109.5 . . ?
C108 C115 H11E 109.5 . . ?
C108 C115 H11F 109.5 . . ?
H11D C115 H11E 109.5 . . ?
H11D C115 H11F 109.5 . . ?
H11E C115 H11F 109.5 . . ?
C81 C89 H89 117.5 . . ?
C81 C89 C82 124.9(2) . . ?
C82 C89 H89 117.5 . . ?
C119 C121 H12D 109.5 . . ?
C119 C121 H12E 109.5 . . ?
C119 C121 H12F 109.5 . . ?
H12D C121 H12E 109.5 . . ?
H12D C121 H12F 109.5 . . ?
H12E C121 H12F 109.5 . . ?
C184 C129 C187 112.3(2) . . ?
C184 C129 C188 109.2(2) . . ?
C184 C129 C189 109.2(3) . . ?
C188 C129 C187 108.1(3) . . ?
C188 C129 C189 108.9(3) . . ?
C189 C129 C187 109.1(3) . . ?
C119 C122 H12G 109.5 . . ?
C119 C122 H12H 109.5 . . ?
C119 C122 H12I 109.5 . . ?
H12G C122 H12H 109.5 . . ?
H12G C122 H12I 109.5 . . ?
H12H C122 H12I 109.5 . . ?
C74 C82 C89 118.4(2) . . ?
C74 C82 H82 120.8 . . ?
C89 C82 H82 120.8 . . ?
C1 C24 C17 124.2(2) . . ?
C1 C24 H24 117.9 . . ?
C17 C24 H24 117.9 . . ?
C173 C165 C159 120.9(2) . . ?
C171 C165 C159 121.2(2) . . ?
C171 C165 C173 117.8(3) . . ?
C76 C85 H85 117.8 . . ?
C77 C85 C76 124.4(2) . . ?
C77 C85 H85 117.8 . . ?
C158 C164 C172 123.2(3) . . ?
C170 C164 C158 116.7(2) . . ?
C170 C164 C172 120.0(3) . . ?
C168 C176 H17D 109.5 . . ?
C168 C176 H17E 109.5 . . ?
C168 C176 H17F 109.5 . . ?
H17D C176 H17E 109.5 . . ?
H17D C176 H17F 109.5 . . ?
H17E C176 H17F 109.5 . . ?
C163 C170 H170 118.6 . . ?
C164 C170 C163 122.9(3) . . ?
C164 C170 H170 118.6 . . ?
C70 C77 H77 121.1 . . ?
C85 C77 C70 117.8(2) . . ?
C85 C77 H77 121.1 . . ?
C32 C39 C46 108.2(2) . . ?
C47 C39 C32 110.6(2) . . ?
C47 C39 C46 109.8(3) . . ?
C48 C39 C32 112.3(3) . . ?
C48 C39 C46 107.6(3) . . ?
C48 C39 C47 108.3(3) . . ?
C168 C177 H17G 109.5 . . ?
C168 C177 H17H 109.5 . . ?
C168 C177 H17I 109.5 . . ?
H17G C177 H17H 109.5 . . ?
H17G C177 H17I 109.5 . . ?
H17H C177 H17I 109.5 . . ?
C165 C173 C169 119.3(2) . . ?
C183 C173 C169 121.0(3) . . ?
C183 C173 C165 119.6(3) . . ?
C43 C53 H53A 109.5 . . ?
C43 C53 H53B 109.5 . . ?
C43 C53 H53C 109.5 . . ?
H53A C53 H53B 109.5 . . ?
H53A C53 H53C 109.5 . . ?
H53B C53 H53C 109.5 . . ?
C165 C171 C163 118.2(3) . . ?
C179 C171 C163 121.2(2) . . ?
C179 C171 C165 120.6(3) . . ?
C98 C104 C109 108.4(3) . . ?
C98 C104 C118 102.2(5) . . ?
C98 C104 C1A 108.5(6) . . ?
C65 C104 C98 108.7(3) . . ?
C65 C104 C109 107.6(3) . . ?
C110 C104 C98 113.9(3) . . ?
C110 C104 C65 110.5(4) . . ?
C110 C104 C109 107.6(3) . . ?
C65A C104 C98 119.7(7) . . ?
C65A C104 C118 102.8(10) . . ?
C65A C104 C1A 121.6(10) . . ?
C1A C104 C118 97.1(10) . . ?
C183 C185 C179 117.0(3) . . ?
C183 C185 C186 122.1(3) . . ?
C179 C185 C186 120.7(3) . . ?
C129 C187 H18A 109.5 . . ?
C129 C187 H18B 109.5 . . ?
C129 C187 H18C 109.5 . . ?
H18A C187 H18B 109.5 . . ?
H18A C187 H18C 109.5 . . ?
H18B C187 H18C 109.5 . . ?
C173 C183 H183 118.6 . . ?
C185 C183 C173 122.7(3) . . ?
C185 C183 H183 118.6 . . ?
C171 C179 C185 122.1(3) . . ?
C171 C179 H179 118.9 . . ?
C185 C179 H179 118.9 . . ?
C129 C188 H18D 109.5 . . ?
C129 C188 H18E 109.5 . . ?
C129 C188 H18F 109.5 . . ?
H18D C188 H18E 109.5 . . ?
H18D C188 H18F 109.5 . . ?
H18E C188 H18F 109.5 . . ?
C108 C116 H11G 109.5 . . ?
C108 C116 H11H 109.5 . . ?
C108 C116 H11I 109.5 . . ?
H11G C116 H11H 109.5 . . ?
H11G C116 H11I 109.5 . . ?
H11H C116 H11I 109.5 . . ?
C129 C189 H18G 109.5 . . ?
C129 C189 H18H 109.5 . . ?
C129 C189 H18I 109.5 . . ?
H18G C189 H18H 109.5 . . ?
H18G C189 H18I 109.5 . . ?
H18H C189 H18I 109.5 . . ?
C39 C46 H46A 109.5 . . ?
C39 C46 H46B 109.5 . . ?
C39 C46 H46C 109.5 . . ?
H46A C46 H46B 109.5 . . ?
H46A C46 H46C 109.5 . . ?
H46B C46 H46C 109.5 . . ?
C58 C62 H62A 109.5 . . ?
C58 C62 H62B 109.5 . . ?
C58 C62 H62C 109.5 . . ?
H62A C62 H62B 109.5 . . ?
H62A C62 H62C 109.5 . . ?
H62B C62 H62C 109.5 . . ?
C33 C38 C31 116.8(3) . . ?
C33 C38 C45 120.0(3) . . ?
C45 C38 C31 123.1(3) . . ?
C38 C33 C27 122.1(3) . . ?
C38 C33 C40 117.6(3) . . ?
C40 C33 C27 120.3(3) . . ?
C49 C55 C57 121.2(3) . . ?
C49 C55 C45 116.5(3) . . ?
C45 C55 C57 122.3(3) . . ?
C164 C172 C180 111.9(3) . . ?
C181 C172 C164 109.0(3) . . ?
C181 C172 C180 107.5(3) . . ?
C181 C172 C182 111.3(4) . . ?
C182 C172 C164 109.4(3) . . ?
C182 C172 C180 107.7(3) . . ?
C33 C40 C44 118.5(3) . . ?
C49 C40 C44 122.0(3) . . ?
C49 C40 C33 119.4(3) . . ?
C58 C63 H63A 109.5 . . ?
C58 C63 H63B 109.5 . . ?
C58 C63 H63C 109.5 . . ?
H63A C63 H63B 109.5 . . ?
H63A C63 H63C 109.5 . . ?
H63B C63 H63C 109.5 . . ?
C39 C47 H47A 109.5 . . ?
C39 C47 H47B 109.5 . . ?
C39 C47 H47C 109.5 . . ?
H47A C47 H47B 109.5 . . ?
H47A C47 H47C 109.5 . . ?
H47B C47 H47C 109.5 . . ?
C172 C180 H18J 109.5 . . ?
C172 C180 H18K 109.5 . . ?
C172 C180 H18L 109.5 . . ?
H18J C180 H18K 109.5 . . ?
H18J C180 H18L 109.5 . . ?
H18K C180 H18L 109.5 . . ?
H59A C59 H59B 109.5 . . ?
H59A C59 H59C 109.5 . . ?
H59B C59 H59C 109.5 . . ?
C57 C59 H59A 109.5 . . ?
C57 C59 H59B 109.5 . . ?
C57 C59 H59C 109.5 . . ?
C55 C57 C60 113.8(3) . . ?
C55 C57 C61 110.5(3) . . ?
C59 C57 C55 108.7(3) . . ?
C59 C57 C60 107.8(3) . . ?
C59 C57 C61 108.5(3) . . ?
C61 C57 C60 107.3(3) . . ?
C58 C64 H64A 109.5 . . ?
C58 C64 H64B 109.5 . . ?
C58 C64 H64C 109.5 . . ?
H64A C64 H64B 109.5 . . ?
H64A C64 H64C 109.5 . . ?
H64B C64 H64C 109.5 . . ?
C55 C49 C40 123.4(3) . . ?
C55 C49 H49 118.3 . . ?
C40 C49 H49 118.3 . . ?
C190 C186 C185 111.2(3) . . ?
C190 C186 C192 108.1(4) . . ?
C191 C186 C185 112.2(3) . . ?
C191 C186 C190 109.5(4) . . ?
C191 C186 C192 108.2(4) . . ?
C192 C186 C185 107.5(3) . . ?
C38 C45 H45 118.5 . . ?
C55 C45 C38 123.1(3) . . ?
C55 C45 H45 118.5 . . ?
C39 C48 H48A 109.5 . . ?
C39 C48 H48B 109.5 . . ?
C39 C48 H48C 109.5 . . ?
H48A C48 H48B 109.5 . . ?
H48A C48 H48C 109.5 . . ?
H48B C48 H48C 109.5 . . ?
C57 C60 H60A 109.5 . . ?
C57 C60 H60B 109.5 . . ?
C57 C60 H60C 109.5 . . ?
H60A C60 H60B 109.5 . . ?
H60A C60 H60C 109.5 . . ?
H60B C60 H60C 109.5 . . ?
C57 C61 H61A 109.5 . . ?
C57 C61 H61B 109.5 . . ?
C57 C61 H61C 109.5 . . ?
H61A C61 H61B 109.5 . . ?
H61A C61 H61C 109.5 . . ?
H61B C61 H61C 109.5 . . ?
C172 C181 H18M 109.5 . . ?
C172 C181 H18N 109.5 . . ?
C172 C181 H18O 109.5 . . ?
H18M C181 H18N 109.5 . . ?
H18M C181 H18O 109.5 . . ?
H18N C181 H18O 109.5 . . ?
C172 C182 H18P 109.5 . . ?
C172 C182 H18Q 109.5 . . ?
C172 C182 H18R 109.5 . . ?
H18P C182 H18Q 109.5 . . ?
H18P C182 H18R 109.5 . . ?
H18Q C182 H18R 109.5 . . ?
C104 C65 H65A 109.5 . . ?
C104 C65 H65B 109.5 . . ?
C104 C65 H65C 109.5 . . ?
H65A C65 H65B 109.5 . . ?
H65A C65 H65C 109.5 . . ?
H65B C65 H65C 109.5 . . ?
C104 C109 H10A 109.5 . . ?
C104 C109 H10B 109.5 . . ?
C104 C109 H10C 109.5 . . ?
H10A C109 H10B 109.5 . . ?
H10A C109 H10C 109.5 . . ?
H10B C109 H10C 109.5 . . ?
C104 C110 H11J 109.5 . . ?
C104 C110 H11K 109.5 . . ?
C104 C110 H11L 109.5 . . ?
H11J C110 H11K 109.5 . . ?
H11J C110 H11L 109.5 . . ?
H11K C110 H11L 109.5 . . ?
C186 C190 H19A 109.5 . . ?
C186 C190 H19B 109.5 . . ?
C186 C190 H19C 109.5 . . ?
H19A C190 H19B 109.5 . . ?
H19A C190 H19C 109.5 . . ?
H19B C190 H19C 109.5 . . ?
C186 C191 H19D 109.5 . . ?
C186 C191 H19E 109.5 . . ?
C186 C191 H19F 109.5 . . ?
H19D C191 H19E 109.5 . . ?
H19D C191 H19F 109.5 . . ?
H19E C191 H19F 109.5 . . ?
C186 C192 H19G 109.5 . . ?
C186 C192 H19H 109.5 . . ?
C186 C192 H19I 109.5 . . ?
H19G C192 H19H 109.5 . . ?
H19G C192 H19I 109.5 . . ?
H19H C192 H19I 109.5 . . ?
H96A C96 H96B 107.4 . . ?
C102 C96 H96A 108.3 . . ?
C102 C96 H96B 108.3 . . ?
C111 C96 H96A 108.3 . . ?
C111 C96 H96B 108.3 . . ?
C111 C96 C102 116.0(6) . . ?
C96 C102 H10D 110.1 . . ?
C96 C102 H10E 110.1 . . ?
H10D C102 H10E 108.4 . . ?
C111 C102 C96 108.1(7) 2_656 . ?
C111 C102 H10D 110.1 2_656 . ?
C111 C102 H10E 110.1 2_656 . ?
C96 C111 C102 112.7(6) . 2_656 ?
C96 C111 H11P 109.0 . . ?
C96 C111 H11Q 109.0 . . ?
C102 C111 H11P 109.0 2_656 . ?
C102 C111 H11Q 109.0 2_656 . ?
H11P C111 H11Q 107.8 . . ?
C104 C118 H11M 109.5 . . ?
C104 C118 H11N 109.5 . . ?
C104 C118 H11O 109.5 . . ?
H11M C118 H11N 109.5 . . ?
H11M C118 H11O 109.5 . . ?
H11N C118 H11O 109.5 . . ?
C104 C65A H65D 109.5 . . ?
C104 C65A H65E 109.5 . . ?
C104 C65A H65F 109.5 . . ?
H65D C65A H65E 109.5 . . ?
H65D C65A H65F 109.5 . . ?
H65E C65A H65F 109.5 . . ?
C104 C1A H1AA 109.5 . . ?
C104 C1A H1AB 109.5 . . ?
C104 C1A H1AC 109.5 . . ?
H1AA C1A H1AB 109.5 . . ?
H1AA C1A H1AC 109.5 . . ?
H1AB C1A H1AC 109.5 . . ?

loop_
_geom_bond_atom_site_label_1
_geom_bond_atom_site_label_2
_geom_bond_distance
_geom_bond_site_symmetry_2
_geom_bond_publ_flag
N001 C130 1.378(3) . ?
N001 C131 1.371(3) . ?
N001 C132 1.351(3) . ?
N002 C2 1.379(3) . ?
N002 C3 1.384(3) . ?
N002 C4 1.357(3) . ?
N003 C66 1.375(3) . ?
N003 C67 1.373(3) . ?
N003 C68 1.347(3) . ?
C93 C90 1.366(3) . ?
C93 C86 1.429(3) . ?
C93 C99 1.469(3) . ?
C71 C78 1.501(3) . ?
C71 C79 1.423(3) . ?
C71 C67 1.401(3) . ?
C5 C2 1.403(3) . ?
C5 C11 1.422(3) . ?
C5 C12 1.502(3) . ?
C90 H90 0.9500 . ?
C90 C83 1.394(3) . ?
C133 C139 1.423(3) . ?
C133 C130 1.401(3) . ?
C133 C140 1.491(3) . ?
C105 C99 1.401(3) . ?
C105 C100 1.469(3) . ?
C105 C112 1.407(3) . ?
C139 C147 1.450(3) . ?
C139 C148 1.419(3) . ?
C87 C94 1.418(3) . ?
C87 C79 1.449(3) . ?
C87 C95 1.404(3) . ?
C86 C78 1.435(3) . ?
C86 C94 1.457(3) . ?
C147 C154 1.411(3) . ?
C147 C155 1.412(3) . ?
C78 C75 1.476(3) . ?
C2 C6 1.424(3) . ?
C94 C100 1.432(3) . ?
C130 C134 1.422(3) . ?
C79 C88 1.430(3) . ?
C66 C69 1.393(3) . ?
C66 C70 1.423(3) . ?
C83 C75 1.423(3) . ?
C83 C91 1.468(3) . ?
C99 C106 1.409(3) . ?
C3 C7 1.390(3) . ?
C3 C8 1.415(3) . ?
C23 C15 1.431(3) . ?
C23 C28 1.464(3) . ?
C23 C30 1.427(3) . ?
C11 C18 1.453(3) . ?
C11 C19 1.415(3) . ?
C149 C156 1.423(3) . ?
C149 C154 1.458(3) . ?
C149 C140 1.435(3) . ?
C100 C107 1.392(3) . ?
C131 C135 1.393(3) . ?
C131 C136 1.427(3) . ?
C156 C159 1.401(3) . ?
C156 C162 1.456(3) . ?
C14 C21 1.445(3) . ?
C14 C7 1.425(3) . ?
C14 C22 1.421(3) . ?
C12 C15 1.465(3) . ?
C12 C20 1.434(3) . ?
C75 C69 1.496(3) . ?
C15 C7 1.499(3) . ?
C21 C28 1.406(3) . ?
C21 C29 1.406(3) . ?
C67 C72 1.429(3) . ?
C69 C76 1.419(3) . ?
C148 H148 0.9500 . ?
C148 C141 1.372(4) . ?
C8 C16 1.394(3) . ?
C8 C10 1.469(3) . ?
C166 H166 0.9500 . ?
C166 C160 1.394(3) . ?
C166 C161 1.385(3) . ?
C22 H22 0.9500 . ?
C22 C16 1.372(3) . ?
C28 C34 1.426(3) . ?
C30 C27 1.399(3) . ?
C30 C36 1.468(3) . ?
C143 C152 1.428(3) . ?
C143 C140 1.473(3) . ?
C143 C135 1.504(3) . ?
C25 C18 1.402(3) . ?
C25 C20 1.474(3) . ?
C25 C31 1.420(3) . ?
C154 C160 1.424(3) . ?
C112 H112 0.9500 . ?
C112 C117 1.388(3) . ?
C76 C84 1.452(3) . ?
C76 C85 1.419(3) . ?
C160 C167 1.452(3) . ?
C152 C159 1.432(3) . ?
C152 C157 1.457(3) . ?
C18 C26 1.407(3) . ?
C20 C27 1.424(3) . ?
C161 C155 1.381(3) . ?
C161 C168 1.540(3) . ?
C27 C33 1.494(4) . ?
C34 C41 1.387(3) . ?
C34 C42 1.456(3) . ?
C159 C165 1.452(4) . ?
C84 C91 1.400(3) . ?
C84 C92 1.412(3) . ?
C72 C73 1.474(3) . ?
C72 C80 1.383(4) . ?
C155 H155 0.9500 . ?
C101 C95 1.379(3) . ?
C101 C107 1.394(3) . ?
C101 C108 1.540(3) . ?
C119 C117 1.530(3) . ?
C119 C120 1.533(4) . ?
C119 C121 1.535(4) . ?
C119 C122 1.534(4) . ?
C16 H16 0.9500 . ?
C132 C137 1.382(3) . ?
C132 C138 1.379(4) . ?
C117 C113 1.404(3) . ?
C4 C9 1.379(4) . ?
C4 C10 1.384(4) . ?
C19 H19 0.9500 . ?
C19 C13 1.370(3) . ?
C137 C136 1.470(4) . ?
C137 C145 1.405(4) . ?
C56 C50 1.390(3) . ?
C56 C54 1.398(4) . ?
C56 C58 1.542(3) . ?
C167 C162 1.413(3) . ?
C167 C174 1.400(3) . ?
C138 C134 1.475(3) . ?
C138 C146 1.401(4) . ?
C106 H106 0.9500 . ?
C106 C113 1.376(3) . ?
C135 C142 1.422(3) . ?
C95 H95 0.9500 . ?
C36 C42 1.405(3) . ?
C36 C44 1.408(3) . ?
C113 H113 0.9500 . ?
C91 C97 1.406(3) . ?
C68 C73 1.378(4) . ?
C68 C74 1.380(4) . ?
C35 C41 1.400(4) . ?
C35 C29 1.381(3) . ?
C35 C43 1.529(3) . ?
C6 C9 1.473(3) . ?
C6 C13 1.387(4) . ?
C134 C141 1.392(3) . ?
C162 C169 1.410(3) . ?
C142 C150 1.441(4) . ?
C142 C151 1.427(4) . ?
C107 H107 0.9500 . ?
C73 C81 1.400(3) . ?
C9 C1 1.399(3) . ?
C141 H141 0.9500 . ?
C41 H41 0.9500 . ?
C136 C144 1.389(4) . ?
C50 H50 0.9500 . ?
C50 C42 1.404(3) . ?
C13 H13 0.9500 . ?
C88 H88 0.9500 . ?
C88 C80 1.365(4) . ?
C169 C178 1.395(4) . ?
C169 C173 1.460(4) . ?
C98 C103 1.403(4) . ?
C98 C92 1.373(4) . ?
C98 C104 1.530(4) . ?
C174 H174 0.9500 . ?
C174 C184 1.385(4) . ?
C103 H103 0.9500 . ?
C103 C97 1.370(3) . ?
C70 C74 1.468(3) . ?
C70 C77 1.382(4) . ?
C29 H29 0.9500 . ?
C74 C82 1.397(4) . ?
C144 H144 0.9500 . ?
C144 C151 1.371(4) . ?
C108 C114 1.530(4) . ?
C108 C115 1.527(4) . ?
C108 C116 1.531(4) . ?
C54 H54 0.9500 . ?
C54 C44 1.393(4) . ?
C168 C175 1.521(4) . ?
C168 C176 1.535(4) . ?
C168 C177 1.548(4) . ?
C184 C178 1.397(4) . ?
C184 C129 1.531(4) . ?
C43 C51 1.533(4) . ?
C43 C52 1.528(4) . ?
C43 C53 1.535(4) . ?
C10 C17 1.395(4) . ?
C97 H97 0.9500 . ?
C31 C37 1.385(4) . ?
C31 C38 1.432(4) . ?
C44 C40 1.472(4) . ?
C146 H146 0.9500 . ?
C146 C153 1.411(4) . ?
C26 H26 0.9500 . ?
C26 C32 1.388(4) . ?
C145 H145 0.9500 . ?
C145 C153 1.400(4) . ?
C157 C150 1.404(4) . ?
C157 C163 1.413(4) . ?
C80 H80 0.9500 . ?
C1 H1 0.9500 . ?
C1 C24 1.404(4) . ?
C150 C158 1.403(3) . ?
C178 H178 0.9500 . ?
C81 H81 0.9500 . ?
C81 C89 1.405(4) . ?
C17 H17 0.9500 . ?
C17 C24 1.409(4) . ?
C32 C37 1.383(4) . ?
C32 C39 1.540(4) . ?
C175 H17A 0.9800 . ?
C175 H17B 0.9800 . ?
C175 H17C 0.9800 . ?
C151 H151 0.9500 . ?
C92 H92 0.9500 . ?
C37 H37 0.9500 . ?
C158 H158 0.9500 . ?
C158 C164 1.385(4) . ?
C51 H51A 0.9800 . ?
C51 H51B 0.9800 . ?
C51 H51C 0.9800 . ?
C114 H11A 0.9800 . ?
C114 H11B 0.9800 . ?
C114 H11C 0.9800 . ?
C163 C170 1.391(4) . ?
C163 C171 1.453(4) . ?
C58 C62 1.512(4) . ?
C58 C63 1.522(4) . ?
C58 C64 1.536(5) . ?
C153 H153 0.9500 . ?
C52 H52A 0.9800 . ?
C52 H52B 0.9800 . ?
C52 H52C 0.9800 . ?
C120 H12A 0.9800 . ?
C120 H12B 0.9800 . ?
C120 H12C 0.9800 . ?
C115 H11D 0.9800 . ?
C115 H11E 0.9800 . ?
C115 H11F 0.9800 . ?
C89 H89 0.9500 . ?
C89 C82 1.411(4) . ?
C121 H12D 0.9800 . ?
C121 H12E 0.9800 . ?
C121 H12F 0.9800 . ?
C129 C187 1.536(4) . ?
C129 C188 1.532(4) . ?
C129 C189 1.534(5) . ?
C122 H12G 0.9800 . ?
C122 H12H 0.9800 . ?
C122 H12I 0.9800 . ?
C82 H82 0.9500 . ?
C24 H24 0.9500 . ?
C165 C173 1.411(4) . ?
C165 C171 1.409(4) . ?
C85 H85 0.9500 . ?
C85 C77 1.370(4) . ?
C164 C170 1.383(4) . ?
C164 C172 1.532(4) . ?
C176 H17D 0.9800 . ?
C176 H17E 0.9800 . ?
C176 H17F 0.9800 . ?
C170 H170 0.9500 . ?
C77 H77 0.9500 . ?
C39 C46 1.543(4) . ?
C39 C47 1.526(5) . ?
C39 C48 1.521(4) . ?
C177 H17G 0.9800 . ?
C177 H17H 0.9800 . ?
C177 H17I 0.9800 . ?
C173 C183 1.402(4) . ?
C53 H53A 0.9800 . ?
C53 H53B 0.9800 . ?
C53 H53C 0.9800 . ?
C171 C179 1.388(4) . ?
C104 C65 1.519(6) . ?
C104 C109 1.597(6) . ?
C104 C110 1.492(5) . ?
C104 C118 1.786(19) . ?
C104 C65A 1.378(16) . ?
C104 C1A 1.603(19) . ?
C185 C183 1.383(4) . ?
C185 C179 1.396(4) . ?
C185 C186 1.534(4) . ?
C187 H18A 0.9800 . ?
C187 H18B 0.9800 . ?
C187 H18C 0.9800 . ?
C183 H183 0.9500 . ?
C179 H179 0.9500 . ?
C188 H18D 0.9800 . ?
C188 H18E 0.9800 . ?
C188 H18F 0.9800 . ?
C116 H11G 0.9800 . ?
C116 H11H 0.9800 . ?
C116 H11I 0.9800 . ?
C189 H18G 0.9800 . ?
C189 H18H 0.9800 . ?
C189 H18I 0.9800 . ?
C46 H46A 0.9800 . ?
C46 H46B 0.9800 . ?
C46 H46C 0.9800 . ?
C62 H62A 0.9800 . ?
C62 H62B 0.9800 . ?
C62 H62C 0.9800 . ?
C38 C33 1.409(4) . ?
C38 C45 1.410(4) . ?
C33 C40 1.431(4) . ?
C55 C57 1.516(4) . ?
C55 C49 1.381(5) . ?
C55 C45 1.391(4) . ?
C172 C180 1.540(5) . ?
C172 C181 1.514(6) . ?
C172 C182 1.516(6) . ?
C40 C49 1.410(5) . ?
C63 H63A 0.9800 . ?
C63 H63B 0.9800 . ?
C63 H63C 0.9800 . ?
C47 H47A 0.9800 . ?
C47 H47B 0.9800 . ?
C47 H47C 0.9800 . ?
C180 H18J 0.9800 . ?
C180 H18K 0.9800 . ?
C180 H18L 0.9800 . ?
C59 H59A 0.9800 . ?
C59 H59B 0.9800 . ?
C59 H59C 0.9800 . ?
C59 C57 1.510(5) . ?
C57 C60 1.537(5) . ?
C57 C61 1.525(5) . ?
C64 H64A 0.9800 . ?
C64 H64B 0.9800 . ?
C64 H64C 0.9800 . ?
C49 H49 0.9500 . ?
C186 C190 1.505(5) . ?
C186 C191 1.491(6) . ?
C186 C192 1.508(6) . ?
C45 H45 0.9500 . ?
C48 H48A 0.9800 . ?
C48 H48B 0.9800 . ?
C48 H48C 0.9800 . ?
C60 H60A 0.9800 . ?
C60 H60B 0.9800 . ?
C60 H60C 0.9800 . ?
C61 H61A 0.9800 . ?
C61 H61B 0.9800 . ?
C61 H61C 0.9800 . ?
C181 H18M 0.9800 . ?
C181 H18N 0.9800 . ?
C181 H18O 0.9800 . ?
C182 H18P 0.9800 . ?
C182 H18Q 0.9800 . ?
C182 H18R 0.9800 . ?
C65 H65A 0.9800 . ?
C65 H65B 0.9800 . ?
C65 H65C 0.9800 . ?
C109 H10A 0.9800 . ?
C109 H10B 0.9800 . ?
C109 H10C 0.9800 . ?
C110 H11J 0.9800 . ?
C110 H11K 0.9800 . ?
C110 H11L 0.9800 . ?
C190 H19A 0.9800 . ?
C190 H19B 0.9800 . ?
C190 H19C 0.9800 . ?
C191 H19D 0.9800 . ?
C191 H19E 0.9800 . ?
C191 H19F 0.9800 . ?
C192 H19G 0.9800 . ?
C192 H19H 0.9800 . ?
C192 H19I 0.9800 . ?
C96 H96A 0.9900 . ?
C96 H96B 0.9900 . ?
C96 C102 1.613(9) . ?
C96 C111 1.472(8) . ?
C102 H10D 0.9900 . ?
C102 H10E 0.9900 . ?
C102 C111 1.477(9) 2_656 ?
C111 C102 1.477(9) 2_656 ?
C111 H11P 0.9900 . ?
C111 H11Q 0.9900 . ?
C118 H11M 0.9800 . ?
C118 H11N 0.9800 . ?
C118 H11O 0.9800 . ?
C65A H65D 0.9800 . ?
C65A H65E 0.9800 . ?
C65A H65F 0.9800 . ?
C1A H1AA 0.9800 . ?
C1A H1AB 0.9800 . ?
C1A H1AC 0.9800 . ?

loop_
_geom_torsion_atom_site_label_1
_geom_torsion_atom_site_label_2
_geom_torsion_atom_site_label_3
_geom_torsion_atom_site_label_4
_geom_torsion
_geom_torsion_site_symmetry_1
_geom_torsion_site_symmetry_2
_geom_torsion_site_symmetry_3
_geom_torsion_site_symmetry_4
_geom_torsion_publ_flag
N001 C130 C134 C138 0.8(3) . . . . ?
N001 C130 C134 C141 179.2(2) . . . . ?
N001 C131 C135 C143 -7.2(4) . . . . ?
N001 C131 C135 C142 177.2(2) . . . . ?
N001 C131 C136 C137 -2.6(3) . . . . ?
N001 C131 C136 C144 180.0(2) . . . . ?
N001 C132 C137 C136 2.7(3) . . . . ?
N001 C132 C137 C145 177.2(2) . . . . ?
N001 C132 C138 C134 -1.9(3) . . . . ?
N001 C132 C138 C146 -177.6(2) . . . . ?
N002 C2 C6 C9 -3.5(3) . . . . ?
N002 C2 C6 C13 -179.4(2) . . . . ?
N002 C3 C7 C14 177.6(2) . . . . ?
N002 C3 C7 C15 -1.8(4) . . . . ?
N002 C3 C8 C16 -179.8(2) . . . . ?
N002 C3 C8 C10 2.3(3) . . . . ?
N002 C4 C9 C6 1.3(3) . . . . ?
N002 C4 C9 C1 171.9(3) . . . . ?
N002 C4 C10 C8 -1.8(3) . . . . ?
N002 C4 C10 C17 -172.3(3) . . . . ?
N003 C66 C69 C75 5.7(4) . . . . ?
N003 C66 C69 C76 -177.3(3) . . . . ?
N003 C66 C70 C74 0.9(3) . . . . ?
N003 C66 C70 C77 178.8(3) . . . . ?
N003 C67 C72 C73 0.2(3) . . . . ?
N003 C67 C72 C80 179.3(2) . . . . ?
N003 C68 C73 C72 0.6(3) . . . . ?
N003 C68 C73 C81 178.5(3) . . . . ?
N003 C68 C74 C70 -2.6(3) . . . . ?
N003 C68 C74 C82 -179.4(3) . . . . ?
C93 C90 C83 C75 -6.9(4) . . . . ?
C93 C90 C83 C91 173.6(2) . . . . ?
C93 C86 C78 C71 177.6(2) . . . . ?
C93 C86 C78 C75 -4.6(3) . . . . ?
C93 C86 C94 C87 175.3(2) . . . . ?
C93 C86 C94 C100 -0.1(3) . . . . ?
C93 C99 C106 C113 176.8(2) . . . . ?
C71 C78 C75 C83 173.6(2) . . . . ?
C71 C78 C75 C69 -8.4(4) . . . . ?
C71 C79 C88 C80 4.0(4) . . . . ?
C71 C67 C72 C73 -176.9(3) . . . . ?
C71 C67 C72 C80 2.2(4) . . . . ?
C5 C2 C6 C9 175.6(2) . . . . ?
C5 C2 C6 C13 -0.3(4) . . . . ?
C5 C11 C18 C25 -2.1(3) . . . . ?
C5 C11 C18 C26 -179.1(2) . . . . ?
C5 C11 C19 C13 1.6(4) . . . . ?
C5 C12 C15 C23 -175.2(2) . . . . ?
C5 C12 C15 C7 6.7(4) . . . . ?
C5 C12 C20 C25 -7.1(3) . . . . ?
C5 C12 C20 C27 171.6(2) . . . . ?
C90 C93 C86 C78 7.6(3) . . . . ?
C90 C93 C86 C94 -169.0(2) . . . . ?
C90 C93 C99 C105 167.8(2) . . . . ?
C90 C93 C99 C106 -11.1(3) . . . . ?
C90 C83 C75 C78 9.6(3) . . . . ?
C90 C83 C75 C69 -168.8(2) . . . . ?
C90 C83 C91 C84 171.1(2) . . . . ?
C90 C83 C91 C97 -10.7(4) . . . . ?
C133 C139 C147 C154 6.8(3) . . . . ?
C133 C139 C147 C155 -177.5(2) . . . . ?
C133 C139 C148 C141 -4.3(4) . . . . ?
C133 C130 C134 C138 177.6(2) . . . . ?
C133 C130 C134 C141 -3.9(4) . . . . ?
C105 C99 C106 C113 -2.1(4) . . . . ?
C105 C100 C107 C101 179.0(2) . . . . ?
C105 C112 C117 C119 177.2(2) . . . . ?
C105 C112 C117 C113 -1.3(4) . . . . ?
C139 C133 C130 N001 176.9(2) . . . . ?
C139 C133 C130 C134 0.6(4) . . . . ?
C139 C133 C140 C149 -13.3(3) . . . . ?
C139 C133 C140 C143 166.6(2) . . . . ?
C139 C147 C154 C149 -12.5(3) . . . . ?
C139 C147 C154 C160 169.7(2) . . . . ?
C139 C147 C155 C161 -172.5(2) . . . . ?
C139 C148 C141 C134 0.8(4) . . . . ?
C87 C94 C100 C105 178.6(2) . . . . ?
C87 C94 C100 C107 -3.2(3) . . . . ?
C87 C79 C88 C80 -174.3(3) . . . . ?
C86 C93 C90 C83 -1.9(4) . . . . ?
C86 C93 C99 C105 -8.3(3) . . . . ?
C86 C93 C99 C106 172.8(2) . . . . ?
C86 C78 C75 C83 -3.9(3) . . . . ?
C86 C78 C75 C69 174.1(2) . . . . ?
C86 C94 C100 C105 -5.8(3) . . . . ?
C86 C94 C100 C107 172.3(2) . . . . ?
C147 C139 C148 C141 169.8(2) . . . . ?
C147 C154 C160 C166 4.9(4) . . . . ?
C147 C154 C160 C167 -175.2(2) . . . . ?
C78 C71 C79 C87 -2.4(4) . . . . ?
C78 C71 C79 C88 179.4(2) . . . . ?
C78 C71 C67 N003 1.1(4) . . . . ?
C78 C71 C67 C72 177.7(2) . . . . ?
C78 C86 C94 C87 -1.2(3) . . . . ?
C78 C86 C94 C100 -176.7(2) . . . . ?
C78 C75 C69 C66 -5.9(4) . . . . ?
C78 C75 C69 C76 177.5(2) . . . . ?
C2 N002 C3 C7 31.3(4) . . . . ?
C2 N002 C3 C8 -150.0(3) . . . . ?
C2 N002 C4 C9 -3.6(3) . . . . ?
C2 N002 C4 C10 159.6(2) . . . . ?
C2 C5 C11 C18 176.0(2) . . . . ?
C2 C5 C11 C19 -2.8(3) . . . . ?
C2 C5 C12 C15 9.4(4) . . . . ?
C2 C5 C12 C20 -171.4(2) . . . . ?
C2 C6 C9 C4 1.4(3) . . . . ?
C2 C6 C9 C1 -164.3(4) . . . . ?
C2 C6 C13 C19 -1.3(4) . . . . ?
C94 C87 C79 C71 -5.4(3) . . . . ?
C94 C87 C79 C88 172.9(2) . . . . ?
C94 C87 C95 C101 -0.5(4) . . . . ?
C94 C86 C78 C71 -6.0(3) . . . . ?
C94 C86 C78 C75 171.8(2) . . . . ?
C94 C100 C107 C101 0.9(4) . . . . ?
C130 N001 C131 C135 -21.4(5) . . . . ?
C130 N001 C131 C136 158.2(3) . . . . ?
C130 N001 C132 C137 -166.4(2) . . . . ?
C130 N001 C132 C138 2.5(3) . . . . ?
C130 C133 C139 C147 -170.7(2) . . . . ?
C130 C133 C139 C148 3.3(3) . . . . ?
C130 C133 C140 C149 163.5(2) . . . . ?
C130 C133 C140 C143 -16.6(4) . . . . ?
C130 C134 C141 C148 3.0(3) . . . . ?
C79 C71 C78 C86 7.8(3) . . . . ?
C79 C71 C78 C75 -169.8(2) . . . . ?
C79 C71 C67 N003 -176.5(2) . . . . ?
C79 C71 C67 C72 0.1(4) . . . . ?
C79 C87 C94 C86 7.2(3) . . . . ?
C79 C87 C94 C100 -177.2(2) . . . . ?
C79 C87 C95 C101 179.8(2) . . . . ?
C79 C88 C80 C72 -1.5(4) . . . . ?
C66 N003 C67 C71 -18.4(5) . . . . ?
C66 N003 C67 C72 164.5(3) . . . . ?
C66 N003 C68 C73 -169.9(2) . . . . ?
C66 N003 C68 C74 3.3(3) . . . . ?
C66 C69 C76 C84 178.8(2) . . . . ?
C66 C69 C76 C85 -2.3(4) . . . . ?
C66 C70 C74 C68 0.9(3) . . . . ?
C66 C70 C74 C82 175.9(4) . . . . ?
C66 C70 C77 C85 -0.4(5) . . . . ?
C83 C75 C69 C66 172.3(2) . . . . ?
C83 C75 C69 C76 -4.4(3) . . . . ?
C83 C91 C97 C103 179.5(3) . . . . ?
C99 C93 C90 C83 -178.2(2) . . . . ?
C99 C93 C86 C78 -176.2(2) . . . . ?
C99 C93 C86 C94 7.1(3) . . . . ?
C99 C105 C100 C94 4.7(3) . . . . ?
C99 C105 C100 C107 -173.4(2) . . . . ?
C99 C105 C112 C117 0.1(4) . . . . ?
C99 C106 C113 C117 0.9(4) . . . . ?
C3 N002 C2 C5 -28.2(4) . . . . ?
C3 N002 C2 C6 150.9(3) . . . . ?
C3 N002 C4 C9 -159.8(2) . . . . ?
C3 N002 C4 C10 3.4(3) . . . . ?
C3 C8 C16 C22 2.0(4) . . . . ?
C3 C8 C10 C4 -0.4(3) . . . . ?
C3 C8 C10 C17 165.2(4) . . . . ?
C23 C15 C7 C3 165.3(2) . . . . ?
C23 C15 C7 C14 -14.1(3) . . . . ?
C23 C28 C34 C41 -168.0(2) . . . . ?
C23 C28 C34 C42 6.9(4) . . . . ?
C23 C30 C27 C20 4.6(3) . . . . ?
C23 C30 C27 C33 -175.6(2) . . . . ?
C23 C30 C36 C42 4.3(4) . . . . ?
C23 C30 C36 C44 -173.8(2) . . . . ?
C11 C5 C2 N002 -178.8(2) . . . . ?
C11 C5 C2 C6 2.3(4) . . . . ?
C11 C5 C12 C15 -172.7(2) . . . . ?
C11 C5 C12 C20 6.5(3) . . . . ?
C11 C18 C26 C32 177.9(3) . . . . ?
C11 C19 C13 C6 0.7(4) . . . . ?
C149 C156 C159 C152 2.3(4) . . . . ?
C149 C156 C159 C165 179.8(2) . . . . ?
C149 C156 C162 C167 9.1(4) . . . . ?
C149 C156 C162 C169 -171.2(2) . . . . ?
C149 C154 C160 C166 -172.8(2) . . . . ?
C149 C154 C160 C167 7.0(4) . . . . ?
C100 C105 C99 C93 2.1(3) . . . . ?
C100 C105 C99 C106 -179.0(2) . . . . ?
C100 C105 C112 C117 -179.3(2) . . . . ?
C131 N001 C130 C133 27.3(4) . . . . ?
C131 N001 C130 C134 -155.8(3) . . . . ?
C131 N001 C132 C137 -4.5(3) . . . . ?
C131 N001 C132 C138 164.4(2) . . . . ?
C131 C135 C142 C150 178.4(2) . . . . ?
C131 C135 C142 C151 3.4(4) . . . . ?
C131 C136 C144 C151 2.2(4) . . . . ?
C156 C149 C154 C147 -173.8(2) . . . . ?
C156 C149 C154 C160 3.9(3) . . . . ?
C156 C149 C140 C133 -173.7(2) . . . . ?
C156 C149 C140 C143 6.4(3) . . . . ?
C156 C159 C165 C173 -8.3(4) . . . . ?
C156 C159 C165 C171 175.1(3) . . . . ?
C156 C162 C169 C178 175.0(3) . . . . ?
C156 C162 C169 C173 -8.8(4) . . . . ?
C14 C21 C28 C23 -16.1(4) . . . . ?
C14 C21 C28 C34 168.3(2) . . . . ?
C14 C21 C29 C35 -172.8(2) . . . . ?
C14 C22 C16 C8 -1.0(4) . . . . ?
C12 C5 C2 N002 -0.7(4) . . . . ?
C12 C5 C2 C6 -179.6(2) . . . . ?
C12 C5 C11 C18 -2.1(4) . . . . ?
C12 C5 C11 C19 179.0(2) . . . . ?
C12 C15 C7 C3 -16.5(4) . . . . ?
C12 C15 C7 C14 164.1(2) . . . . ?
C12 C20 C27 C30 4.0(4) . . . . ?
C12 C20 C27 C33 -175.8(2) . . . . ?
C75 C83 C91 C84 -8.3(4) . . . . ?
C75 C83 C91 C97 169.9(2) . . . . ?
C75 C69 C76 C84 -4.2(4) . . . . ?
C75 C69 C76 C85 174.7(3) . . . . ?
C15 C23 C28 C21 8.5(4) . . . . ?
C15 C23 C28 C34 -176.2(2) . . . . ?
C15 C23 C30 C27 -8.0(4) . . . . ?
C15 C23 C30 C36 170.6(2) . . . . ?
C15 C12 C20 C25 172.3(2) . . . . ?
C15 C12 C20 C27 -9.0(3) . . . . ?
C21 C14 C7 C3 -172.4(2) . . . . ?
C21 C14 C7 C15 7.0(4) . . . . ?
C21 C14 C22 C16 173.2(2) . . . . ?
C21 C28 C34 C41 7.5(4) . . . . ?
C21 C28 C34 C42 -177.6(2) . . . . ?
C67 N003 C66 C69 12.1(5) . . . . ?
C67 N003 C66 C70 -166.8(3) . . . . ?
C67 N003 C68 C73 -0.5(3) . . . . ?
C67 N003 C68 C74 172.8(3) . . . . ?
C67 C71 C78 C86 -169.5(2) . . . . ?
C67 C71 C78 C75 12.8(4) . . . . ?
C67 C71 C79 C87 175.3(2) . . . . ?
C67 C71 C79 C88 -3.0(3) . . . . ?
C67 C72 C73 C68 -0.4(3) . . . . ?
C67 C72 C73 C81 -177.1(4) . . . . ?
C67 C72 C80 C88 -1.4(4) . . . . ?
C69 C66 C70 C74 -177.9(3) . . . . ?
C69 C66 C70 C77 0.0(5) . . . . ?
C69 C76 C84 C91 7.0(4) . . . . ?
C69 C76 C84 C92 -174.1(3) . . . . ?
C69 C76 C85 C77 2.2(5) . . . . ?
C7 C3 C8 C16 -1.1(4) . . . . ?
C7 C3 C8 C10 -179.1(3) . . . . ?
C7 C14 C21 C28 8.5(4) . . . . ?
C7 C14 C21 C29 -173.3(2) . . . . ?
C7 C14 C22 C16 -1.1(4) . . . . ?
C148 C139 C147 C154 -167.3(2) . . . . ?
C148 C139 C147 C155 8.3(4) . . . . ?
C8 C3 C7 C14 -0.8(4) . . . . ?
C8 C3 C7 C15 179.8(2) . . . . ?
C8 C10 C17 C24 -161.4(4) . . . . ?
C166 C160 C167 C162 169.9(2) . . . . ?
C166 C160 C167 C174 -10.4(4) . . . . ?
C166 C161 C155 C147 1.2(4) . . . . ?
C166 C161 C168 C175 -159.9(2) . . . . ?
C166 C161 C168 C176 78.4(3) . . . . ?
C166 C161 C168 C177 -40.0(3) . . . . ?
C22 C14 C21 C28 -165.9(2) . . . . ?
C22 C14 C21 C29 12.3(4) . . . . ?
C22 C14 C7 C3 1.8(3) . . . . ?
C22 C14 C7 C15 -178.7(2) . . . . ?
C28 C23 C15 C12 -172.0(2) . . . . ?
C28 C23 C15 C7 6.4(3) . . . . ?
C28 C23 C30 C27 167.1(2) . . . . ?
C28 C23 C30 C36 -14.3(3) . . . . ?
C28 C21 C29 C35 5.4(4) . . . . ?
C28 C34 C41 C35 -0.4(4) . . . . ?
C28 C34 C42 C36 -17.2(4) . . . . ?
C28 C34 C42 C50 164.9(2) . . . . ?
C30 C23 C15 C12 2.7(3) . . . . ?
C30 C23 C15 C7 -178.9(2) . . . . ?
C30 C23 C28 C21 -166.6(2) . . . . ?
C30 C23 C28 C34 8.8(3) . . . . ?
C30 C27 C33 C38 174.5(3) . . . . ?
C30 C27 C33 C40 -7.4(4) . . . . ?
C30 C36 C42 C34 11.8(4) . . . . ?
C30 C36 C42 C50 -170.3(2) . . . . ?
C30 C36 C44 C54 170.2(2) . . . . ?
C30 C36 C44 C40 -13.8(4) . . . . ?
C143 C152 C159 C156 7.8(4) . . . . ?
C143 C152 C159 C165 -169.8(2) . . . . ?
C143 C152 C157 C150 1.3(4) . . . . ?
C143 C152 C157 C163 -179.8(3) . . . . ?
C143 C135 C142 C150 2.7(4) . . . . ?
C143 C135 C142 C151 -172.3(2) . . . . ?
C25 C18 C26 C32 0.9(4) . . . . ?
C25 C20 C27 C30 -177.3(2) . . . . ?
C25 C20 C27 C33 3.0(3) . . . . ?
C25 C31 C37 C32 3.0(4) . . . . ?
C25 C31 C38 C33 5.7(4) . . . . ?
C25 C31 C38 C45 -172.3(3) . . . . ?
C154 C147 C155 C161 3.1(4) . . . . ?
C154 C149 C156 C159 169.4(2) . . . . ?
C154 C149 C156 C162 -11.8(3) . . . . ?
C154 C149 C140 C133 7.6(3) . . . . ?
C154 C149 C140 C143 -172.3(2) . . . . ?
C154 C160 C167 C162 -9.9(4) . . . . ?
C154 C160 C167 C174 169.8(2) . . . . ?
C112 C105 C99 C93 -177.4(2) . . . . ?
C112 C105 C99 C106 1.6(3) . . . . ?
C112 C105 C100 C94 -175.8(2) . . . . ?
C112 C105 C100 C107 6.0(4) . . . . ?
C112 C117 C113 C106 0.8(4) . . . . ?
C76 C84 C91 C83 -1.2(4) . . . . ?
C76 C84 C91 C97 -179.5(2) . . . . ?
C76 C84 C92 C98 -178.8(3) . . . . ?
C76 C85 C77 C70 -0.7(5) . . . . ?
C160 C166 C161 C155 -2.3(4) . . . . ?
C160 C166 C161 C168 179.9(2) . . . . ?
C160 C167 C162 C156 2.0(4) . . . . ?
C160 C167 C162 C169 -177.7(2) . . . . ?
C160 C167 C174 C184 -178.9(3) . . . . ?
C152 C143 C140 C133 -176.5(2) . . . . ?
C152 C143 C140 C149 3.4(3) . . . . ?
C152 C143 C135 C131 -164.6(2) . . . . ?
C152 C143 C135 C142 10.5(3) . . . . ?
C152 C159 C165 C173 169.3(3) . . . . ?
C152 C159 C165 C171 -7.4(4) . . . . ?
C152 C157 C150 C142 12.7(4) . . . . ?
C152 C157 C150 C158 -171.0(3) . . . . ?
C152 C157 C163 C170 170.7(3) . . . . ?
C152 C157 C163 C171 -13.5(4) . . . . ?
C18 C11 C19 C13 -177.3(3) . . . . ?
C18 C25 C20 C12 3.4(4) . . . . ?
C18 C25 C20 C27 -175.3(2) . . . . ?
C18 C25 C31 C37 -1.2(4) . . . . ?
C18 C25 C31 C38 170.7(3) . . . . ?
C18 C26 C32 C37 0.7(4) . . . . ?
C18 C26 C32 C39 -177.5(3) . . . . ?
C20 C12 C15 C23 5.6(3) . . . . ?
C20 C12 C15 C7 -172.5(2) . . . . ?
C20 C25 C18 C11 1.5(3) . . . . ?
C20 C25 C18 C26 178.6(2) . . . . ?
C20 C25 C31 C37 179.6(2) . . . . ?
C20 C25 C31 C38 -8.5(4) . . . . ?
C20 C27 C33 C38 -5.7(4) . . . . ?
C20 C27 C33 C40 172.4(3) . . . . ?
C161 C166 C160 C154 -0.8(4) . . . . ?
C161 C166 C160 C167 179.4(2) . . . . ?
C27 C30 C36 C42 -177.1(2) . . . . ?
C27 C30 C36 C44 4.9(4) . . . . ?
C27 C33 C40 C44 -1.4(4) . . . . ?
C27 C33 C40 C49 179.0(3) . . . . ?
C159 C156 C162 C167 -172.1(2) . . . . ?
C159 C156 C162 C169 7.5(4) . . . . ?
C159 C152 C157 C150 -179.2(2) . . . . ?
C159 C152 C157 C163 -0.3(4) . . . . ?
C159 C165 C173 C169 6.9(4) . . . . ?
C159 C165 C173 C183 -175.1(3) . . . . ?
C159 C165 C171 C163 -6.5(4) . . . . ?
C159 C165 C171 C179 173.1(3) . . . . ?
C84 C76 C85 C77 -178.9(3) . . . . ?
C84 C91 C97 C103 -2.2(4) . . . . ?
C140 C133 C139 C147 6.4(3) . . . . ?
C140 C133 C139 C148 -179.5(2) . . . . ?
C140 C133 C130 N001 -0.2(4) . . . . ?
C140 C133 C130 C134 -176.5(2) . . . . ?
C140 C149 C156 C159 -9.4(4) . . . . ?
C140 C149 C156 C162 169.3(2) . . . . ?
C140 C149 C154 C147 5.0(4) . . . . ?
C140 C149 C154 C160 -177.3(2) . . . . ?
C140 C143 C152 C159 -10.4(4) . . . . ?
C140 C143 C152 C157 169.1(2) . . . . ?
C140 C143 C135 C131 13.7(4) . . . . ?
C140 C143 C135 C142 -171.1(2) . . . . ?
C72 C73 C81 C89 175.4(4) . . . . ?
C155 C147 C154 C149 171.8(2) . . . . ?
C155 C147 C154 C160 -6.0(3) . . . . ?
C155 C161 C168 C175 22.3(4) . . . . ?
C155 C161 C168 C176 -99.4(3) . . . . ?
C155 C161 C168 C177 142.3(3) . . . . ?
C119 C117 C113 C106 -177.6(2) . . . . ?
C16 C8 C10 C4 -177.8(3) . . . . ?
C16 C8 C10 C17 -12.3(6) . . . . ?
C132 N001 C130 C133 -178.9(2) . . . . ?
C132 N001 C130 C134 -1.9(3) . . . . ?
C132 N001 C131 C135 -175.4(2) . . . . ?
C132 N001 C131 C136 4.3(3) . . . . ?
C132 C137 C136 C131 0.0(3) . . . . ?
C132 C137 C136 C144 176.8(3) . . . . ?
C132 C137 C145 C153 -2.8(4) . . . . ?
C132 C138 C134 C130 0.7(3) . . . . ?
C132 C138 C134 C141 -177.4(3) . . . . ?
C132 C138 C146 C153 3.4(4) . . . . ?
C4 N002 C2 C5 -174.8(2) . . . . ?
C4 N002 C2 C6 4.3(3) . . . . ?
C4 N002 C3 C7 177.9(2) . . . . ?
C4 N002 C3 C8 -3.4(3) . . . . ?
C4 C9 C1 C24 -2.7(4) . . . . ?
C4 C10 C17 C24 3.3(4) . . . . ?
C19 C11 C18 C25 176.8(2) . . . . ?
C19 C11 C18 C26 -0.2(4) . . . . ?
C137 C132 C138 C134 164.1(3) . . . . ?
C137 C132 C138 C146 -11.5(4) . . . . ?
C137 C136 C144 C151 -174.4(3) . . . . ?
C137 C145 C153 C146 -3.3(4) . . . . ?
C56 C50 C42 C34 175.6(2) . . . . ?
C56 C50 C42 C36 -2.2(4) . . . . ?
C56 C54 C44 C36 2.4(4) . . . . ?
C56 C54 C44 C40 -173.6(3) . . . . ?
C167 C162 C169 C178 -5.3(4) . . . . ?
C167 C162 C169 C173 170.8(3) . . . . ?
C167 C174 C184 C178 -1.4(4) . . . . ?
C167 C174 C184 C129 179.8(3) . . . . ?
C138 C132 C137 C136 -163.3(3) . . . . ?
C138 C132 C137 C145 11.2(4) . . . . ?
C138 C134 C141 C148 -179.1(3) . . . . ?
C138 C146 C153 C145 2.9(4) . . . . ?
C135 C131 C136 C137 177.0(2) . . . . ?
C135 C131 C136 C144 -0.5(4) . . . . ?
C135 C143 C152 C159 168.1(2) . . . . ?
C135 C143 C152 C157 -12.4(3) . . . . ?
C135 C143 C140 C133 5.2(4) . . . . ?
C135 C143 C140 C149 -174.9(2) . . . . ?
C135 C142 C150 C157 -14.4(4) . . . . ?
C135 C142 C150 C158 169.4(3) . . . . ?
C135 C142 C151 C144 -2.0(4) . . . . ?
C95 C87 C94 C86 -172.5(2) . . . . ?
C95 C87 C94 C100 3.1(3) . . . . ?
C95 C87 C79 C71 174.3(2) . . . . ?
C95 C87 C79 C88 -7.4(4) . . . . ?
C95 C101 C107 C100 1.7(4) . . . . ?
C95 C101 C108 C114 4.8(4) . . . . ?
C95 C101 C108 C115 -115.9(3) . . . . ?
C95 C101 C108 C116 124.9(3) . . . . ?
C36 C30 C27 C20 -174.0(2) . . . . ?
C36 C30 C27 C33 5.8(3) . . . . ?
C36 C44 C40 C33 11.8(4) . . . . ?
C36 C44 C40 C49 -168.7(3) . . . . ?
C91 C83 C75 C78 -171.0(2) . . . . ?
C91 C83 C75 C69 10.6(3) . . . . ?
C91 C84 C92 C98 0.0(4) . . . . ?
C68 N003 C66 C69 176.3(3) . . . . ?
C68 N003 C66 C70 -2.5(3) . . . . ?
C68 N003 C67 C71 177.3(3) . . . . ?
C68 N003 C67 C72 0.2(3) . . . . ?
C68 C73 C81 C89 -1.1(4) . . . . ?
C68 C74 C82 C89 2.8(4) . . . . ?
C6 C9 C1 C24 162.1(3) . . . . ?
C134 C138 C146 C153 -169.4(3) . . . . ?
C162 C156 C159 C152 -176.5(2) . . . . ?
C162 C156 C159 C165 1.1(4) . . . . ?
C162 C167 C174 C184 0.7(4) . . . . ?
C162 C169 C178 C184 4.8(5) . . . . ?
C162 C169 C173 C165 1.6(4) . . . . ?
C162 C169 C173 C183 -176.4(3) . . . . ?
C142 C150 C158 C164 172.2(3) . . . . ?
C107 C101 C95 C87 -1.9(4) . . . . ?
C107 C101 C108 C114 -177.5(2) . . . . ?
C107 C101 C108 C115 61.8(3) . . . . ?
C107 C101 C108 C116 -57.4(3) . . . . ?
C73 C72 C80 C88 177.3(3) . . . . ?
C73 C68 C74 C70 168.9(3) . . . . ?
C73 C68 C74 C82 -7.9(5) . . . . ?
C73 C81 C89 C82 -2.6(5) . . . . ?
C9 C4 C10 C8 157.5(3) . . . . ?
C9 C4 C10 C17 -13.0(5) . . . . ?
C9 C6 C13 C19 -175.8(3) . . . . ?
C9 C1 C24 C17 -4.9(5) . . . . ?
C41 C34 C42 C36 157.7(2) . . . . ?
C41 C34 C42 C50 -20.2(4) . . . . ?
C41 C35 C29 C21 1.9(4) . . . . ?
C41 C35 C43 C51 55.3(3) . . . . ?
C41 C35 C43 C52 -64.6(3) . . . . ?
C41 C35 C43 C53 175.3(3) . . . . ?
C136 C131 C135 C143 173.3(2) . . . . ?
C136 C131 C135 C142 -2.3(4) . . . . ?
C136 C137 C145 C153 168.0(3) . . . . ?
C136 C144 C151 C142 -1.1(4) . . . . ?
C50 C56 C54 C44 3.3(4) . . . . ?
C50 C56 C58 C62 2.0(4) . . . . ?
C50 C56 C58 C63 122.9(3) . . . . ?
C50 C56 C58 C64 -118.6(3) . . . . ?
C13 C6 C9 C4 176.3(3) . . . . ?
C13 C6 C9 C1 10.6(6) . . . . ?
C169 C173 C183 C185 179.6(3) . . . . ?
C98 C103 C97 C91 1.1(4) . . . . ?
C174 C167 C162 C156 -177.6(2) . . . . ?
C174 C167 C162 C169 2.7(4) . . . . ?
C174 C184 C178 C169 -1.4(4) . . . . ?
C174 C184 C129 C187 4.8(4) . . . . ?
C174 C184 C129 C188 124.7(3) . . . . ?
C174 C184 C129 C189 -116.3(3) . . . . ?
C103 C98 C92 C84 -1.1(5) . . . . ?
C103 C98 C104 C65 113.0(3) . . . . ?
C103 C98 C104 C109 -130.3(3) . . . . ?
C103 C98 C104 C110 -10.6(5) . . . . ?
C103 C98 C104 C118 59.2(6) . . . . ?
C103 C98 C104 C65A 171.8(11) . . . . ?
C103 C98 C104 C1A -42.6(10) . . . . ?
C70 C66 C69 C75 -175.6(3) . . . . ?
C70 C66 C69 C76 1.4(4) . . . . ?
C70 C74 C82 C89 -171.9(4) . . . . ?
C29 C21 C28 C23 165.7(2) . . . . ?
C29 C21 C28 C34 -9.9(4) . . . . ?
C29 C35 C41 C34 -4.4(4) . . . . ?
C29 C35 C43 C51 -126.4(3) . . . . ?
C29 C35 C43 C52 113.8(3) . . . . ?
C29 C35 C43 C53 -6.3(4) . . . . ?
C42 C34 C41 C35 -175.2(2) . . . . ?
C42 C36 C44 C54 -7.9(4) . . . . ?
C42 C36 C44 C40 168.1(2) . . . . ?
C74 C68 C73 C72 -170.9(3) . . . . ?
C74 C68 C73 C81 7.0(5) . . . . ?
C74 C70 C77 C85 176.8(3) . . . . ?
C108 C101 C95 C87 175.8(2) . . . . ?
C108 C101 C107 C100 -176.1(2) . . . . ?
C54 C56 C50 C42 -3.3(4) . . . . ?
C54 C56 C58 C62 179.9(3) . . . . ?
C54 C56 C58 C63 -59.1(3) . . . . ?
C54 C56 C58 C64 59.3(3) . . . . ?
C54 C44 C40 C33 -172.2(3) . . . . ?
C54 C44 C40 C49 7.3(5) . . . . ?
C168 C161 C155 C147 179.0(2) . . . . ?
C43 C35 C41 C34 174.1(2) . . . . ?
C43 C35 C29 C21 -176.5(3) . . . . ?
C10 C8 C16 C22 179.2(3) . . . . ?
C10 C4 C9 C6 -157.9(3) . . . . ?
C10 C4 C9 C1 12.7(5) . . . . ?
C10 C17 C24 C1 4.6(5) . . . . ?
C31 C25 C18 C11 -177.7(2) . . . . ?
C31 C25 C18 C26 -0.6(4) . . . . ?
C31 C25 C20 C12 -177.4(2) . . . . ?
C31 C25 C20 C27 3.8(3) . . . . ?
C31 C38 C33 C27 1.3(4) . . . . ?
C31 C38 C33 C40 -176.8(3) . . . . ?
C31 C38 C45 C55 178.8(3) . . . . ?
C44 C36 C42 C34 -170.1(2) . . . . ?
C44 C36 C42 C50 7.8(4) . . . . ?
C44 C40 C49 C55 -177.0(3) . . . . ?
C146 C138 C134 C130 173.8(3) . . . . ?
C146 C138 C134 C141 -4.3(6) . . . . ?
C26 C32 C37 C31 -2.6(4) . . . . ?
C26 C32 C39 C46 60.4(4) . . . . ?
C26 C32 C39 C47 -59.9(4) . . . . ?
C26 C32 C39 C48 179.0(3) . . . . ?
C145 C137 C136 C131 -171.2(4) . . . . ?
C145 C137 C136 C144 5.6(6) . . . . ?
C157 C152 C159 C156 -171.8(2) . . . . ?
C157 C152 C159 C165 10.7(4) . . . . ?
C157 C150 C158 C164 -3.9(5) . . . . ?
C157 C163 C170 C164 4.6(5) . . . . ?
C157 C163 C171 C165 16.7(5) . . . . ?
C157 C163 C171 C179 -162.8(3) . . . . ?
C80 C72 C73 C68 -179.3(3) . . . . ?
C80 C72 C73 C81 4.1(7) . . . . ?
C150 C142 C151 C144 -177.0(3) . . . . ?
C150 C157 C163 C170 -10.4(4) . . . . ?
C150 C157 C163 C171 165.4(3) . . . . ?
C150 C158 C164 C170 -2.3(5) . . . . ?
C150 C158 C164 C172 179.9(3) . . . . ?
C178 C169 C173 C165 177.7(3) . . . . ?
C178 C169 C173 C183 -0.3(5) . . . . ?
C178 C184 C129 C187 -173.9(3) . . . . ?
C178 C184 C129 C188 -54.0(4) . . . . ?
C178 C184 C129 C189 64.9(3) . . . . ?
C81 C89 C82 C74 1.7(5) . . . . ?
C151 C142 C150 C157 160.7(3) . . . . ?
C151 C142 C150 C158 -15.5(4) . . . . ?
C92 C84 C91 C83 179.9(2) . . . . ?
C92 C84 C91 C97 1.6(4) . . . . ?
C92 C98 C103 C97 0.5(4) . . . . ?
C92 C98 C104 C65 -65.6(4) . . . . ?
C92 C98 C104 C109 51.1(4) . . . . ?
C92 C98 C104 C110 170.8(4) . . . . ?
C92 C98 C104 C118 -119.4(6) . . . . ?
C92 C98 C104 C65A -6.8(12) . . . . ?
C92 C98 C104 C1A 138.8(9) . . . . ?
C37 C31 C38 C33 177.9(3) . . . . ?
C37 C31 C38 C45 0.0(5) . . . . ?
C37 C32 C39 C46 -117.7(3) . . . . ?
C37 C32 C39 C47 122.0(3) . . . . ?
C37 C32 C39 C48 0.9(4) . . . . ?
C158 C164 C170 C163 1.9(5) . . . . ?
C158 C164 C172 C180 -4.0(5) . . . . ?
C158 C164 C172 C181 -122.8(4) . . . . ?
C158 C164 C172 C182 115.4(4) . . . . ?
C163 C157 C150 C142 -166.2(3) . . . . ?
C163 C157 C150 C158 10.1(4) . . . . ?
C163 C171 C179 C185 -178.0(3) . . . . ?
C58 C56 C50 C42 174.7(2) . . . . ?
C58 C56 C54 C44 -174.8(3) . . . . ?
C120 C119 C117 C112 51.9(3) . . . . ?
C120 C119 C117 C113 -129.7(3) . . . . ?
C121 C119 C117 C112 -67.7(3) . . . . ?
C121 C119 C117 C113 110.7(3) . . . . ?
C129 C184 C178 C169 177.5(3) . . . . ?
C122 C119 C117 C112 172.7(2) . . . . ?
C122 C119 C117 C113 -8.9(4) . . . . ?
C165 C173 C183 C185 1.6(5) . . . . ?
C165 C171 C179 C185 2.5(5) . . . . ?
C85 C76 C84 C91 -171.9(3) . . . . ?
C85 C76 C84 C92 6.9(4) . . . . ?
C170 C163 C171 C165 -167.5(3) . . . . ?
C170 C163 C171 C179 13.0(5) . . . . ?
C170 C164 C172 C180 178.2(3) . . . . ?
C170 C164 C172 C181 59.4(5) . . . . ?
C170 C164 C172 C182 -62.4(4) . . . . ?
C77 C70 C74 C68 -176.4(4) . . . . ?
C77 C70 C74 C82 -1.5(7) . . . . ?
C39 C32 C37 C31 175.5(3) . . . . ?
C173 C169 C178 C184 -171.2(3) . . . . ?
C173 C165 C171 C163 176.8(3) . . . . ?
C173 C165 C171 C179 -3.7(5) . . . . ?
C171 C163 C170 C164 -171.1(3) . . . . ?
C171 C165 C173 C169 -176.3(3) . . . . ?
C171 C165 C173 C183 1.7(4) . . . . ?
C104 C98 C103 C97 -178.1(3) . . . . ?
C104 C98 C92 C84 177.6(3) . . . . ?
C183 C185 C179 C171 0.8(5) . . . . ?
C183 C185 C186 C190 -147.8(4) . . . . ?
C183 C185 C186 C191 -24.9(5) . . . . ?
C183 C185 C186 C192 94.0(5) . . . . ?
C179 C185 C183 C173 -2.9(5) . . . . ?
C179 C185 C186 C190 37.8(5) . . . . ?
C179 C185 C186 C191 160.8(4) . . . . ?
C179 C185 C186 C192 -80.3(5) . . . . ?
C38 C31 C37 C32 -169.4(3) . . . . ?
C38 C33 C40 C44 176.7(3) . . . . ?
C38 C33 C40 C49 -2.8(5) . . . . ?
C33 C38 C45 C55 0.9(5) . . . . ?
C33 C40 C49 C55 2.5(5) . . . . ?
C172 C164 C170 C163 179.8(3) . . . . ?
C57 C55 C49 C40 179.6(3) . . . . ?
C57 C55 C45 C38 178.6(3) . . . . ?
C49 C55 C57 C59 65.4(4) . . . . ?
C49 C55 C57 C60 -174.5(3) . . . . ?
C49 C55 C57 C61 -53.6(4) . . . . ?
C49 C55 C45 C38 -1.3(5) . . . . ?
C186 C185 C183 C173 -177.4(3) . . . . ?
C186 C185 C179 C171 175.4(3) . . . . ?
C45 C38 C33 C27 179.3(3) . . . . ?
C45 C38 C33 C40 1.2(5) . . . . ?
C45 C55 C57 C59 -114.5(4) . . . . ?
C45 C55 C57 C60 5.6(5) . . . . ?
C45 C55 C57 C61 126.4(4) . . . . ?
C45 C55 C49 C40 -0.4(5) . . . . ?
C102 C96 C111 C102 -54.7(10) . . . 2_656 ?
C111 C96 C102 C111 52.4(8) . . . 2_656 ?
